data_4080561
loop_
_publ_author_name
'Miyazaki, Takamasa'
'Tanabe, Yoshiaki'
'Yuki, Masahiro'
'Miyake, Yoshihiro'
'Nishibayashi, Yoshiaki'

_publ_section_title
;
 Synthesis, Structure, and Reactivity of Group VI Metal Complexes Bearing
 Group IV Metallocenyldiphosphine Moieties and a
 Pentamethylcyclopentadienyl Ligand
;
_journal_issue 6
_journal_name_full Organometallics
_journal_page_first 2007
_journal_paper_doi 10.1021/om400088d
_journal_volume 32
_journal_year 2013
_chemical_absolute_configuration 'CHOOSE rm ad rmad syn or unk'
_chemical_formula_moiety 'C38.50 H59 Cl11 P2 W2 Zr '
_chemical_formula_sum 'C38.5 H59 Cl11 P2 W2 Zr'
_chemical_formula_weight 1432.74
_space_group_IT_number 4
_symmetry_cell_setting monoclinic
_symmetry_Int_Tables_number 4
_symmetry_space_group_name_Hall 'P 2yb'
_symmetry_space_group_name_H-M 'P 1 21 1'
_cell_angle_alpha 90.0000
_cell_angle_beta 93.0210(12)
_cell_angle_gamma 90.0000
_cell_formula_units_Z 4
_cell_length_a 8.1693(3)
_cell_length_b 21.5637(8)
_cell_length_c 27.9730(10)
_cell_measurement_reflns_used 22639
_cell_measurement_temperature 173.1
_cell_measurement_theta_max 27.5
_cell_measurement_theta_min 3.1
_cell_volume 4920.9(3)
_computing_cell_refinement PROCESS-AUTO
_computing_data_collection PROCESS-AUTO
_computing_data_reduction CrystalStructure
_computing_publication_material 'CrystalStructure 3.8'
_computing_structure_refinement CRYSTALS
_computing_structure_solution SIR97
_diffrn_ambient_temperature 173.1
_diffrn_detector_area_resol_mean 10.00
_diffrn_measured_fraction_theta_full 0.958
_diffrn_measured_fraction_theta_max 0.958
_diffrn_measurement_device_type 'Rigaku RAXIS-RAPID'
_diffrn_measurement_method \w
_diffrn_radiation_type 'Mo K\a'
_diffrn_radiation_wavelength 0.71075
_diffrn_reflns_av_R_equivalents 0.089
_diffrn_reflns_limit_h_max 9
_diffrn_reflns_limit_h_min -10
_diffrn_reflns_limit_k_max 27
_diffrn_reflns_limit_k_min -27
_diffrn_reflns_limit_l_max 36
_diffrn_reflns_limit_l_min -36
_diffrn_reflns_number 37907
_diffrn_reflns_theta_full 27.49
_diffrn_reflns_theta_max 27.49
_exptl_absorpt_coefficient_mu 5.567
_exptl_absorpt_correction_T_max 0.757
_exptl_absorpt_correction_T_min 0.304
_exptl_absorpt_correction_type multi-scan
_exptl_absorpt_process_details
;
    Higashi, T. (1995). Program for Absorption Correction.
    Rigaku Corporation, Tokyo, Japan.
;
_exptl_crystal_colour brown
_exptl_crystal_density_diffrn 1.934
_exptl_crystal_density_method 'not measured'
_exptl_crystal_description platelet
_exptl_crystal_F_000 2780.00
_exptl_crystal_size_max 0.15
_exptl_crystal_size_mid 0.10
_exptl_crystal_size_min 0.05
_refine_diff_density_max 4.87
_refine_diff_density_min -3.51
_refine_ls_abs_structure_details 'Flack, H. D. (1983), Acta Cryst. A39, 876-881.  8907 Friedel Pairs'
_refine_ls_abs_structure_Flack 0.026(7)
_refine_ls_extinction_method none
_refine_ls_goodness_of_fit_ref 1.000
_refine_ls_hydrogen_treatment refall
_refine_ls_number_parameters 1080
_refine_ls_number_reflns 20015
_refine_ls_R_factor_gt 0.0560
_refine_ls_shift/su_max 0.0000
_refine_ls_structure_factor_coef Fsqd
_refine_ls_weighting_details 'w = 1/[0.6630\s(Fo^2^)]/(4Fo^2^)'
_refine_ls_weighting_scheme calc
_refine_ls_wR_factor_ref 0.1403
_reflns_number_gt 13413
_reflns_number_total 20015
_reflns_threshold_expression F^2^>2.0\s(F^2^)
_cod_data_source_file om400088d_si_002.cif
_cod_data_source_block '_1c'
_cod_original_formula_sum 'C38.50 H59 Cl11 P2 W2 Zr '
_cod_database_code 4080561

loop_
_symmetry_equiv_pos_site_id
_symmetry_equiv_pos_as_xyz
1 +X,+Y,+Z
2 -X,1/2+Y,-Z

loop_
_atom_site_label
_atom_site_type_symbol
_atom_site_fract_x
_atom_site_fract_y
_atom_site_fract_z
_atom_site_U_iso_or_equiv
_atom_site_adp_type
_atom_site_occupancy
_atom_site_symmetry_multiplicity
_atom_site_calc_flag
_atom_site_refinement_flags
W(1) W 0.58113(7) 0.42371(6) -0.05436(2) 0.03126(16) Uani 1.00 1 d .
W(2) W 0.20515(7) 0.72337(7) 0.29587(2) 0.03605(18) Uani 1.00 1 d .
W(3) W 0.21627(7) 0.24515(6) 0.19791(2) 0.03219(16) Uani 1.00 1 d .
W(4) W 0.63008(7) 0.54758(6) 0.54654(2) 0.03182(16) Uani 1.00 1 d .
Zr(1) Zr 0.17601(17) 0.54160(10) 0.11220(5) 0.0331(4) Uani 1.00 1 d .
Zr(2) Zr 0.17735(17) 0.42499(10) 0.37933(5) 0.0350(4) Uani 1.00 1 d .
Cl(1) Cl 0.3915(5) 0.4718(2) -0.11181(14) 0.0465(12) Uani 1.00 1 d .
Cl(2) Cl 0.7565(5) 0.5117(2) -0.06662(15) 0.0452(12) Uani 1.00 1 d .
Cl(3) Cl 0.3393(4) 0.3780(2) -0.02480(14) 0.0417(11) Uani 1.00 1 d .
Cl(4) Cl 0.6909(4) 0.4106(2) 0.02627(13) 0.0407(11) Uani 1.00 1 d .
Cl(5) Cl 0.1162(5) 0.6321(2) 0.06167(14) 0.0428(11) Uani 1.00 1 d .
Cl(6) Cl -0.1039(4) 0.5240(2) 0.13489(14) 0.0469(12) Uani 1.00 1 d .
Cl(7) Cl 0.3427(4) 0.6246(2) 0.29782(14) 0.0432(11) Uani 1.00 1 d .
Cl(8) Cl -0.0092(4) 0.6715(2) 0.33523(15) 0.0547(13) Uani 1.00 1 d .
Cl(9) Cl -0.0087(5) 0.7904(2) 0.26355(15) 0.0529(13) Uani 1.00 1 d .
Cl(10) Cl 0.3548(4) 0.7482(2) 0.22688(13) 0.0419(11) Uani 1.00 1 d .
Cl(11) Cl 0.0138(4) 0.1731(2) 0.22501(14) 0.0430(11) Uani 1.00 1 d .
Cl(12) Cl 0.3769(4) 0.2183(2) 0.26939(12) 0.0394(10) Uani 1.00 1 d .
Cl(13) Cl 0.3516(5) 0.3436(2) 0.20247(13) 0.0419(11) Uani 1.00 1 d .
Cl(14) Cl -0.0091(4) 0.2963(2) 0.15675(14) 0.0473(12) Uani 1.00 1 d .
Cl(15) Cl 0.1361(5) 0.3337(2) 0.42789(15) 0.0522(13) Uani 1.00 1 d .
Cl(16) Cl -0.1086(4) 0.4381(2) 0.35351(14) 0.0467(12) Uani 1.00 1 d .
Cl(17) Cl 0.8204(5) 0.4631(2) 0.55781(16) 0.0469(12) Uani 1.00 1 d .
Cl(18) Cl 0.4679(5) 0.4974(2) 0.60440(14) 0.0496(12) Uani 1.00 1 d .
Cl(19) Cl 0.3731(4) 0.5888(2) 0.51682(14) 0.0430(11) Uani 1.00 1 d .
Cl(20) Cl 0.7101(4) 0.5617(2) 0.46542(13) 0.0392(11) Uani 1.00 1 d .
Cl(21) Cl 0.3250(16) 0.5215(7) 0.7228(4) 0.126(5) Uani 0.60 1 d P
Cl(22) Cl 0.089(2) 0.4512(8) 0.7637(4) 0.148(6) Uani 0.60 1 d P
Cl(23) Cl 0.686(2) 0.9632(12) 0.2826(7) 0.130(9) Uani 0.40 1 d P
Cl(24) Cl 0.939(2) 1.0158(11) 0.2291(7) 0.127(8) Uani 0.40 1 d P
P(1) P 0.4682(4) 0.5180(2) -0.00215(14) 0.0339(10) Uani 1.00 1 d .
P(2) P 0.0643(4) 0.6567(2) 0.22245(14) 0.0368(11) Uani 1.00 1 d .
P(3) P 0.0738(5) 0.2999(2) 0.27310(15) 0.0392(12) Uani 1.00 1 d .
P(4) P 0.5037(5) 0.4519(2) 0.49402(14) 0.0350(11) Uani 1.00 1 d .
C(1) C 0.5550(16) 0.3417(8) -0.1083(5) 0.039(4) Uani 1.00 1 d .
C(2) C 0.6314(18) 0.3153(6) -0.0648(5) 0.036(4) Uani 1.00 1 d .
C(3) C 0.792(2) 0.3421(8) -0.0607(5) 0.044(5) Uani 1.00 1 d .
C(4) C 0.8124(18) 0.3840(7) -0.0985(5) 0.040(4) Uani 1.00 1 d .
C(5) C 0.6682(18) 0.3807(7) -0.1275(5) 0.037(3) Uiso 1.00 1 d .
C(6) C 0.397(2) 0.3211(9) -0.1321(6) 0.073(6) Uani 1.00 1 d .
C(7) C 0.573(2) 0.2639(8) -0.0333(6) 0.066(6) Uani 1.00 1 d .
C(8) C 0.9222(19) 0.3237(8) -0.0227(6) 0.060(6) Uani 1.00 1 d .
C(9) C 0.9676(17) 0.4131(8) -0.1109(6) 0.052(5) Uani 1.00 1 d .
C(10) C 0.657(2) 0.4119(9) -0.1716(6) 0.071(7) Uani 1.00 1 d .
C(11) C 0.6297(17) 0.5551(8) 0.0361(6) 0.054(5) Uani 1.00 1 d .
C(12) C 0.610(2) 0.6234(8) 0.0505(8) 0.082(7) Uani 1.00 1 d .
C(13) C 0.349(2) 0.5783(8) -0.0349(5) 0.050(5) Uani 1.00 1 d .
C(14) C 0.445(2) 0.6177(7) -0.0688(5) 0.059(6) Uani 1.00 1 d .
C(15) C 0.3227(16) 0.4915(7) 0.0409(5) 0.033(4) Uani 1.00 1 d .
C(16) C 0.3668(17) 0.4589(7) 0.0828(5) 0.038(4) Uani 1.00 1 d .
C(17) C 0.2233(19) 0.4324(8) 0.0980(5) 0.044(4) Uani 1.00 1 d .
C(18) C 0.088(2) 0.4456(8) 0.0668(5) 0.049(5) Uani 1.00 1 d .
C(19) C 0.1531(17) 0.4838(6) 0.0310(5) 0.033(3) Uiso 1.00 1 d .
C(20) C 0.2104(17) 0.6081(7) 0.1922(4) 0.030(4) Uani 1.00 1 d .
C(21) C 0.234(2) 0.5447(8) 0.2018(4) 0.044(4) Uani 1.00 1 d .
C(22) C 0.371(2) 0.5251(10) 0.1795(6) 0.084(7) Uani 1.00 1 d .
C(23) C 0.439(2) 0.5741(8) 0.1534(5) 0.044(4) Uiso 1.00 1 d .
C(24) C 0.3374(17) 0.6227(8) 0.1626(5) 0.043(4) Uani 1.00 1 d .
C(25) C -0.074(2) 0.5986(10) 0.2442(7) 0.089(8) Uani 1.00 1 d .
C(26) C -0.255(2) 0.6217(10) 0.2494(7) 0.077(6) Uiso 1.00 1 d .
C(27) C -0.058(2) 0.6959(8) 0.1768(6) 0.060(6) Uani 1.00 1 d .
C(28) C 0.035(2) 0.7462(9) 0.1473(6) 0.071(6) Uani 1.00 1 d .
C(29) C 0.1905(19) 0.7875(7) 0.3631(5) 0.039(3) Uiso 1.00 1 d .
C(30) C 0.2759(19) 0.7369(7) 0.3785(4) 0.038(4) Uani 1.00 1 d .
C(31) C 0.4331(17) 0.7345(8) 0.3591(5) 0.046(4) Uani 1.00 1 d .
C(32) C 0.434(2) 0.7867(9) 0.3286(7) 0.059(5) Uiso 1.00 1 d .
C(33) C 0.283(2) 0.8228(8) 0.3285(5) 0.048(5) Uani 1.00 1 d .
C(34) C 0.0342(19) 0.8082(9) 0.3829(6) 0.061(6) Uani 1.00 1 d .
C(35) C 0.233(2) 0.6968(9) 0.4154(7) 0.078(7) Uani 1.00 1 d .
C(36) C 0.568(2) 0.6940(10) 0.3697(6) 0.076(7) Uani 1.00 1 d .
C(37) C 0.578(2) 0.8157(14) 0.3023(6) 0.132(10) Uani 1.00 1 d .
C(38) C 0.255(2) 0.8820(10) 0.3082(6) 0.082(8) Uani 1.00 1 d .
C(39) C 0.1969(16) 0.1769(7) 0.1323(5) 0.033(4) Uani 1.00 1 d .
C(40) C 0.3147(19) 0.1511(7) 0.1655(5) 0.040(4) Uani 1.00 1 d .
C(41) C 0.4521(16) 0.1952(8) 0.1652(5) 0.045(4) Uani 1.00 1 d .
C(42) C 0.4173(17) 0.2415(7) 0.1343(5) 0.034(4) Uani 1.00 1 d .
C(43) C 0.2655(19) 0.2285(8) 0.1138(4) 0.038(4) Uani 1.00 1 d .
C(44) C 0.043(2) 0.1486(9) 0.1156(5) 0.056(5) Uani 1.00 1 d .
C(45) C 0.314(2) 0.0891(7) 0.1922(5) 0.050(5) Uani 1.00 1 d .
C(46) C 0.612(2) 0.1800(9) 0.1908(7) 0.071(5) Uiso 1.00 1 d .
C(47) C 0.537(2) 0.2844(8) 0.1203(6) 0.067(6) Uani 1.00 1 d .
C(48) C 0.190(2) 0.2660(9) 0.0716(6) 0.074(7) Uani 1.00 1 d .
C(49) C 0.0479(19) 0.2453(7) 0.3212(5) 0.046(4) Uani 1.00 1 d .
C(50) C -0.114(2) 0.2357(10) 0.3389(8) 0.098(9) Uani 1.00 1 d .
C(51) C -0.130(2) 0.3301(9) 0.2604(6) 0.068(6) Uani 1.00 1 d .
C(52) C -0.154(2) 0.3921(8) 0.2295(6) 0.062(6) Uani 1.00 1 d .
C(53) C 0.2012(17) 0.3571(7) 0.3021(5) 0.036(4) Uani 1.00 1 d .
C(54) C 0.1970(18) 0.4261(9) 0.2859(5) 0.052(5) Uani 1.00 1 d .
C(55) C 0.341(2) 0.4532(8) 0.3094(5) 0.049(5) Uani 1.00 1 d .
C(56) C 0.4334(17) 0.4055(7) 0.3388(5) 0.040(4) Uani 1.00 1 d .
C(57) C 0.3444(19) 0.3502(8) 0.3318(5) 0.044(5) Uani 1.00 1 d .
C(58) C 0.1682(17) 0.4809(8) 0.4605(5) 0.043(4) Uani 1.00 1 d .
C(59) C 0.3402(15) 0.4767(6) 0.4526(4) 0.026(3) Uani 1.00 1 d .
C(60) C 0.091(2) 0.5180(7) 0.4286(5) 0.039(4) Uani 1.00 1 d .
C(61) C 0.2100(19) 0.5357(8) 0.3959(5) 0.048(5) Uani 1.00 1 d .
C(62) C 0.365(2) 0.5105(8) 0.4106(6) 0.052(5) Uani 1.00 1 d .
C(63) C 0.6578(18) 0.4154(8) 0.4580(6) 0.052(5) Uani 1.00 1 d .
C(64) C 0.624(2) 0.3446(8) 0.4398(6) 0.069(7) Uani 1.00 1 d .
C(65) C 0.4002(18) 0.3926(7) 0.5276(5) 0.044(4) Uani 1.00 1 d .
C(66) C 0.506(2) 0.3529(9) 0.5603(5) 0.069(6) Uani 1.00 1 d .
C(67) C 0.8672(18) 0.5921(7) 0.5929(6) 0.045(5) Uani 1.00 1 d .
C(68) C 0.8405(18) 0.6295(7) 0.5528(5) 0.035(3) Uiso 1.00 1 d .
C(69) C 0.678(2) 0.6569(7) 0.5547(6) 0.052(5) Uani 1.00 1 d .
C(70) C 0.6117(18) 0.6326(8) 0.5996(5) 0.040(4) Uani 1.00 1 d .
C(71) C 0.7342(18) 0.5941(8) 0.6207(5) 0.040(4) Uani 1.00 1 d .
C(72) C 1.0319(17) 0.5629(7) 0.6090(6) 0.048(5) Uani 1.00 1 d .
C(73) C 0.960(2) 0.6479(8) 0.5179(6) 0.058(6) Uani 1.00 1 d .
C(74) C 0.605(2) 0.7032(7) 0.5241(6) 0.068(6) Uani 1.00 1 d .
C(75) C 0.4571(19) 0.6521(9) 0.6192(6) 0.067(6) Uani 1.00 1 d .
C(76) C 0.730(2) 0.5683(10) 0.6675(5) 0.066(6) Uani 1.00 1 d .
C(77) C 0.212(4) 0.5171(15) 0.7724(11) 0.057(8) Uiso 0.60 1 d P
C(78) C 0.801(6) 0.959(2) 0.2420(19) 0.060(13) Uiso 0.40 1 d P
H(1) H 0.3495 0.2899 -0.1133 0.087 Uiso 1.00 1 c R
H(2) H 0.4166 0.3048 -0.1629 0.087 Uiso 1.00 1 c R
H(3) H 0.3244 0.3554 -0.1354 0.087 Uiso 1.00 1 c R
H(4) H 0.6521 0.2565 -0.0079 0.079 Uiso 1.00 1 c R
H(5) H 0.5572 0.2271 -0.0518 0.079 Uiso 1.00 1 c R
H(6) H 0.4718 0.2756 -0.0205 0.079 Uiso 1.00 1 c R
H(7) H 1.0173 0.3484 -0.0259 0.071 Uiso 1.00 1 c R
H(8) H 0.9492 0.2812 -0.0265 0.071 Uiso 1.00 1 c R
H(9) H 0.8815 0.3300 0.0081 0.071 Uiso 1.00 1 c R
H(10) H 0.9521 0.4344 -0.1405 0.063 Uiso 1.00 1 c R
H(11) H 1.0490 0.3820 -0.1135 0.063 Uiso 1.00 1 c R
H(12) H 1.0018 0.4417 -0.0865 0.063 Uiso 1.00 1 c R
H(13) H 0.5539 0.4037 -0.1875 0.086 Uiso 1.00 1 c R
H(14) H 0.7422 0.3979 -0.1909 0.086 Uiso 1.00 1 c R
H(15) H 0.6687 0.4552 -0.1663 0.086 Uiso 1.00 1 c R
H(16) H 0.6403 0.5317 0.0649 0.065 Uiso 1.00 1 c R
H(17) H 0.7284 0.5523 0.0197 0.065 Uiso 1.00 1 c R
H(18) H 0.6557 0.6493 0.0272 0.098 Uiso 1.00 1 c R
H(19) H 0.6646 0.6303 0.0808 0.098 Uiso 1.00 1 c R
H(20) H 0.4966 0.6327 0.0523 0.098 Uiso 1.00 1 c R
H(21) H 0.2626 0.5585 -0.0532 0.060 Uiso 1.00 1 c R
H(22) H 0.3040 0.6052 -0.0121 0.060 Uiso 1.00 1 c R
H(23) H 0.4858 0.6535 -0.0524 0.070 Uiso 1.00 1 c R
H(24) H 0.3745 0.6300 -0.0953 0.070 Uiso 1.00 1 c R
H(25) H 0.5335 0.5942 -0.0799 0.070 Uiso 1.00 1 c R
H(26) H 0.4751 0.4505 0.0951 0.046 Uiso 1.00 1 c R
H(27) H 0.2217 0.4018 0.1224 0.052 Uiso 1.00 1 c R
H(28) H -0.0163 0.4263 0.0659 0.059 Uiso 1.00 1 c R
H(29) H 0.0938 0.4981 0.0030 0.040 Uiso 1.00 1 c R
H(30) H 0.1775 0.5213 0.2245 0.053 Uiso 1.00 1 c R
H(31) H 0.4255 0.4869 0.1861 0.100 Uiso 1.00 1 c R
H(32) H 0.5436 0.5757 0.1404 0.053 Uiso 1.00 1 c R
H(33) H 0.3561 0.6636 0.1516 0.052 Uiso 1.00 1 c R
H(34) H -0.0767 0.5647 0.2225 0.107 Uiso 1.00 1 c R
H(35) H -0.0319 0.5850 0.2747 0.107 Uiso 1.00 1 c R
H(36) H -0.2662 0.6374 0.2808 0.093 Uiso 1.00 1 c R
H(37) H -0.3288 0.5880 0.2439 0.093 Uiso 1.00 1 c R
H(38) H -0.2798 0.6535 0.2266 0.093 Uiso 1.00 1 c R
H(39) H -0.1019 0.6657 0.1550 0.072 Uiso 1.00 1 c R
H(40) H -0.1458 0.7161 0.1917 0.072 Uiso 1.00 1 c R
H(41) H 0.0310 0.7852 0.1631 0.085 Uiso 1.00 1 c R
H(42) H -0.0157 0.7497 0.1161 0.085 Uiso 1.00 1 c R
H(43) H 0.1461 0.7340 0.1451 0.085 Uiso 1.00 1 c R
H(44) H 0.0017 0.8466 0.3687 0.073 Uiso 1.00 1 c R
H(45) H 0.0494 0.8131 0.4165 0.073 Uiso 1.00 1 c R
H(46) H -0.0483 0.7779 0.3759 0.073 Uiso 1.00 1 c R
H(47) H 0.1321 0.7097 0.4274 0.094 Uiso 1.00 1 c R
H(48) H 0.3164 0.6979 0.4405 0.094 Uiso 1.00 1 c R
H(49) H 0.2229 0.6558 0.4034 0.094 Uiso 1.00 1 c R
H(50) H 0.6361 0.7111 0.3949 0.091 Uiso 1.00 1 c R
H(51) H 0.6291 0.6891 0.3420 0.091 Uiso 1.00 1 c R
H(52) H 0.5281 0.6547 0.3792 0.091 Uiso 1.00 1 c R
H(53) H 0.6341 0.8445 0.3229 0.158 Uiso 1.00 1 c R
H(54) H 0.5357 0.8365 0.2744 0.158 Uiso 1.00 1 c R
H(55) H 0.6509 0.7839 0.2936 0.158 Uiso 1.00 1 c R
H(56) H 0.3445 0.8931 0.2898 0.098 Uiso 1.00 1 c R
H(57) H 0.2432 0.9116 0.3329 0.098 Uiso 1.00 1 c R
H(58) H 0.1571 0.8811 0.2881 0.098 Uiso 1.00 1 c R
H(59) H 0.0307 0.1098 0.1311 0.067 Uiso 1.00 1 c R
H(60) H 0.0431 0.1423 0.0820 0.067 Uiso 1.00 1 c R
H(61) H -0.0453 0.1751 0.1227 0.067 Uiso 1.00 1 c R
H(62) H 0.4134 0.0848 0.2112 0.060 Uiso 1.00 1 c R
H(63) H 0.3049 0.0561 0.1698 0.060 Uiso 1.00 1 c R
H(64) H 0.2239 0.0879 0.2123 0.060 Uiso 1.00 1 c R
H(65) H 0.6871 0.2130 0.1870 0.085 Uiso 1.00 1 c R
H(66) H 0.6551 0.1430 0.1778 0.085 Uiso 1.00 1 c R
H(67) H 0.5960 0.1741 0.2239 0.085 Uiso 1.00 1 c R
H(68) H 0.5393 0.3191 0.1413 0.081 Uiso 1.00 1 c R
H(69) H 0.5105 0.2980 0.0885 0.081 Uiso 1.00 1 c R
H(70) H 0.6416 0.2650 0.1217 0.081 Uiso 1.00 1 c R
H(71) H 0.0895 0.2474 0.0606 0.088 Uiso 1.00 1 c R
H(72) H 0.2635 0.2664 0.0463 0.088 Uiso 1.00 1 c R
H(73) H 0.1703 0.3073 0.0816 0.088 Uiso 1.00 1 c R
H(74) H 0.0848 0.2062 0.3105 0.055 Uiso 1.00 1 c R
H(75) H 0.1167 0.2588 0.3477 0.055 Uiso 1.00 1 c R
H(76) H -0.1317 0.2645 0.3639 0.118 Uiso 1.00 1 c R
H(77) H -0.1218 0.1946 0.3510 0.118 Uiso 1.00 1 c R
H(78) H -0.1945 0.2416 0.3136 0.118 Uiso 1.00 1 c R
H(79) H -0.1907 0.2985 0.2438 0.081 Uiso 1.00 1 c R
H(80) H -0.1758 0.3377 0.2903 0.081 Uiso 1.00 1 c R
H(81) H -0.1512 0.4270 0.2502 0.074 Uiso 1.00 1 c R
H(82) H -0.2560 0.3907 0.2118 0.074 Uiso 1.00 1 c R
H(83) H -0.0676 0.3955 0.2080 0.074 Uiso 1.00 1 c R
H(84) H 0.1233 0.4449 0.2629 0.063 Uiso 1.00 1 c R
H(85) H 0.3807 0.4936 0.3032 0.058 Uiso 1.00 1 c R
H(86) H 0.5418 0.4093 0.3525 0.048 Uiso 1.00 1 c R
H(87) H 0.3817 0.3113 0.3439 0.052 Uiso 1.00 1 c R
H(88) H 0.1190 0.4640 0.4876 0.051 Uiso 1.00 1 c R
H(89) H -0.0171 0.5343 0.4302 0.046 Uiso 1.00 1 c R
H(90) H 0.1942 0.5674 0.3725 0.058 Uiso 1.00 1 c R
H(91) H 0.4673 0.5216 0.3987 0.062 Uiso 1.00 1 c R
H(92) H 0.6684 0.4403 0.4303 0.062 Uiso 1.00 1 c R
H(93) H 0.7586 0.4154 0.4766 0.062 Uiso 1.00 1 c R
H(94) H 0.6687 0.3164 0.4631 0.083 Uiso 1.00 1 c R
H(95) H 0.6737 0.3382 0.4103 0.083 Uiso 1.00 1 c R
H(96) H 0.5090 0.3380 0.4355 0.083 Uiso 1.00 1 c R
H(97) H 0.3230 0.4129 0.5465 0.053 Uiso 1.00 1 c R
H(98) H 0.3439 0.3661 0.5052 0.053 Uiso 1.00 1 c R
H(99) H 0.5440 0.3184 0.5430 0.082 Uiso 1.00 1 c R
H(100) H 0.4439 0.3387 0.5859 0.082 Uiso 1.00 1 c R
H(101) H 0.5968 0.3765 0.5727 0.082 Uiso 1.00 1 c R
H(102) H 1.0226 0.5433 0.6392 0.057 Uiso 1.00 1 c R
H(103) H 1.1136 0.5942 0.6117 0.057 Uiso 1.00 1 c R
H(104) H 1.0616 0.5330 0.5861 0.057 Uiso 1.00 1 c R
H(105) H 1.0584 0.6253 0.5238 0.070 Uiso 1.00 1 c R
H(106) H 0.9815 0.6911 0.5210 0.070 Uiso 1.00 1 c R
H(107) H 0.9161 0.6394 0.4864 0.070 Uiso 1.00 1 c R
H(108) H 0.6733 0.7108 0.4982 0.082 Uiso 1.00 1 c R
H(109) H 0.5920 0.7404 0.5417 0.082 Uiso 1.00 1 c R
H(110) H 0.5008 0.6891 0.5118 0.082 Uiso 1.00 1 c R
H(111) H 0.4076 0.6833 0.5994 0.080 Uiso 1.00 1 c R
H(112) H 0.4781 0.6680 0.6506 0.080 Uiso 1.00 1 c R
H(113) H 0.3854 0.6175 0.6204 0.080 Uiso 1.00 1 c R
H(114) H 0.6315 0.5808 0.6816 0.080 Uiso 1.00 1 c R
H(115) H 0.8215 0.5827 0.6867 0.080 Uiso 1.00 1 c R
H(116) H 0.7329 0.5244 0.6655 0.080 Uiso 1.00 1 c R
H(117) H 0.2817 0.5128 0.8004 0.069 Uiso 0.60 1 c R
H(118) H 0.1462 0.5532 0.7750 0.069 Uiso 0.60 1 c R
H(119) H 0.8635 0.9222 0.2479 0.071 Uiso 0.40 1 c R
H(120) H 0.7326 0.9534 0.2136 0.071 Uiso 0.40 1 c R

loop_
_atom_site_aniso_label
_atom_site_aniso_U_11
_atom_site_aniso_U_22
_atom_site_aniso_U_33
_atom_site_aniso_U_12
_atom_site_aniso_U_13
_atom_site_aniso_U_23
W(1) 0.0234(2) 0.0458(3) 0.0244(3) -0.0004(2) 0.0003(2) -0.0055(3)
W(2) 0.0257(3) 0.0605(4) 0.0217(3) 0.0020(3) -0.0009(2) -0.0075(3)
W(3) 0.0255(3) 0.0494(4) 0.0214(3) -0.0000(2) -0.0014(2) -0.0046(3)
W(4) 0.0241(2) 0.0445(3) 0.0266(3) 0.0009(2) -0.0011(2) -0.0089(3)
Zr(1) 0.0308(7) 0.0483(9) 0.0199(7) 0.0067(7) -0.0028(5) -0.0045(7)
Zr(2) 0.0301(7) 0.0500(9) 0.0248(7) -0.0071(7) 0.0015(5) -0.0082(7)
Cl(1) 0.042(2) 0.068(3) 0.029(2) 0.013(2) -0.0012(17) 0.001(2)
Cl(2) 0.042(2) 0.051(2) 0.043(2) -0.0066(19) 0.0127(19) -0.001(2)
Cl(3) 0.0263(18) 0.059(2) 0.040(2) -0.0027(18) 0.0064(16) -0.011(2)
Cl(4) 0.037(2) 0.053(2) 0.0300(19) 0.0043(18) -0.0105(16) -0.0058(18)
Cl(5) 0.055(2) 0.046(2) 0.027(2) 0.007(2) 0.0008(18) -0.0003(18)
Cl(6) 0.038(2) 0.070(3) 0.033(2) 0.000(2) 0.0068(17) -0.007(2)
Cl(7) 0.039(2) 0.060(2) 0.030(2) 0.005(2) -0.0058(17) 0.0018(19)
Cl(8) 0.030(2) 0.097(3) 0.038(2) -0.017(2) 0.0047(17) -0.013(2)
Cl(9) 0.042(2) 0.073(3) 0.042(2) 0.015(2) -0.0130(19) -0.021(2)
Cl(10) 0.050(2) 0.052(2) 0.0237(18) -0.004(2) 0.0075(16) -0.0061(19)
Cl(11) 0.035(2) 0.056(2) 0.039(2) -0.0060(19) 0.0094(17) -0.014(2)
Cl(12) 0.040(2) 0.057(2) 0.0203(17) 0.0066(19) -0.0053(15) -0.0028(18)
Cl(13) 0.048(2) 0.053(2) 0.0249(19) -0.008(2) 0.0065(17) 0.0021(18)
Cl(14) 0.036(2) 0.073(3) 0.032(2) 0.009(2) -0.0080(17) -0.005(2)
Cl(15) 0.067(3) 0.051(2) 0.038(2) -0.017(2) -0.003(2) -0.000(2)
Cl(16) 0.033(2) 0.071(3) 0.035(2) -0.003(2) -0.0039(16) -0.015(2)
Cl(17) 0.042(2) 0.047(2) 0.050(2) 0.0142(19) -0.0120(19) -0.008(2)
Cl(18) 0.052(2) 0.069(3) 0.028(2) -0.006(2) 0.0046(18) -0.004(2)
Cl(19) 0.0316(19) 0.060(2) 0.037(2) 0.0065(18) -0.0051(16) -0.017(2)
Cl(20) 0.0366(19) 0.054(2) 0.0279(19) -0.0040(18) 0.0083(15) -0.0169(18)
Cl(21) 0.097(8) 0.204(16) 0.082(8) -0.082(10) 0.040(6) -0.030(10)
Cl(22) 0.174(14) 0.181(16) 0.090(9) -0.122(13) 0.007(9) 0.026(9)
Cl(23) 0.116(16) 0.18(2) 0.098(15) -0.015(16) 0.040(12) 0.001(16)
Cl(24) 0.144(17) 0.142(18) 0.099(14) -0.085(15) 0.036(12) -0.049(13)
P(1) 0.029(2) 0.048(2) 0.025(2) 0.0023(18) 0.0024(16) -0.0048(19)
P(2) 0.031(2) 0.055(2) 0.024(2) 0.004(2) -0.0013(16) -0.008(2)
P(3) 0.029(2) 0.055(2) 0.034(2) -0.007(2) 0.0022(18) -0.011(2)
P(4) 0.035(2) 0.043(2) 0.026(2) -0.0024(19) -0.0021(17) -0.0076(19)
C(1) 0.019(7) 0.067(12) 0.031(8) -0.005(7) -0.002(6) -0.013(8)
C(2) 0.041(8) 0.032(8) 0.037(8) -0.018(7) 0.027(7) 0.002(7)
C(3) 0.046(10) 0.051(11) 0.035(9) 0.023(8) 0.009(7) -0.003(8)
C(4) 0.029(8) 0.049(10) 0.042(9) 0.002(7) 0.003(7) -0.001(8)
C(6) 0.042(10) 0.093(16) 0.083(14) -0.012(10) 0.006(10) -0.063(13)
C(7) 0.087(15) 0.043(11) 0.070(13) 0.018(10) 0.021(11) -0.013(10)
C(8) 0.030(9) 0.064(13) 0.083(14) 0.019(8) -0.007(9) -0.000(11)
C(9) 0.034(8) 0.058(12) 0.067(12) 0.000(8) 0.015(8) -0.014(10)
C(10) 0.057(11) 0.089(16) 0.069(13) 0.025(11) 0.010(10) -0.030(12)
C(11) 0.026(8) 0.067(12) 0.069(12) -0.006(8) 0.005(7) -0.026(11)
C(12) 0.060(13) 0.055(13) 0.13(2) -0.008(10) 0.019(13) -0.067(14)
C(13) 0.075(12) 0.055(11) 0.021(8) 0.020(9) 0.017(8) 0.009(8)
C(14) 0.102(15) 0.040(11) 0.034(10) 0.010(10) 0.009(10) 0.002(8)
C(15) 0.023(7) 0.054(10) 0.022(7) 0.000(7) 0.005(6) 0.004(7)
C(16) 0.026(7) 0.055(10) 0.034(8) 0.011(7) 0.003(6) -0.001(8)
C(17) 0.059(10) 0.052(11) 0.020(7) 0.022(9) 0.011(7) 0.007(7)
C(18) 0.039(9) 0.084(14) 0.025(8) 0.001(9) 0.014(7) 0.014(8)
C(20) 0.038(8) 0.039(9) 0.013(6) 0.020(6) 0.009(6) -0.002(6)
C(21) 0.074(11) 0.042(10) 0.015(7) 0.004(9) -0.016(7) 0.008(7)
C(22) 0.076(14) 0.114(19) 0.055(12) 0.070(13) -0.044(10) -0.055(13)
C(24) 0.033(8) 0.062(12) 0.033(8) 0.001(8) -0.007(7) -0.024(8)
C(25) 0.059(12) 0.123(19) 0.089(16) -0.033(13) 0.031(11) -0.083(15)
C(27) 0.066(12) 0.052(12) 0.060(12) 0.020(10) -0.020(10) -0.015(10)
C(28) 0.064(12) 0.077(15) 0.068(13) 0.014(11) -0.033(10) -0.016(12)
C(30) 0.061(10) 0.042(10) 0.011(6) 0.005(8) 0.001(6) -0.008(6)
C(31) 0.028(7) 0.075(13) 0.034(8) 0.007(8) -0.017(6) -0.039(9)
C(33) 0.064(12) 0.065(13) 0.012(7) -0.015(9) -0.018(7) -0.008(8)
C(34) 0.033(9) 0.100(16) 0.050(11) 0.009(10) 0.003(8) -0.024(11)
C(35) 0.098(17) 0.062(14) 0.073(15) -0.034(12) -0.013(12) -0.019(12)
C(36) 0.049(11) 0.13(2) 0.048(11) 0.045(12) -0.027(9) -0.040(12)
C(37) 0.062(14) 0.30(3) 0.033(11) -0.08(2) 0.013(10) -0.057(17)
C(38) 0.112(18) 0.107(19) 0.025(10) -0.040(15) -0.017(10) 0.002(11)
C(39) 0.019(6) 0.050(10) 0.029(8) -0.003(6) -0.002(6) -0.020(7)
C(40) 0.041(9) 0.041(10) 0.038(9) -0.004(7) 0.008(7) -0.016(8)
C(41) 0.014(6) 0.079(13) 0.041(9) 0.016(7) -0.016(6) -0.032(9)
C(42) 0.031(7) 0.044(9) 0.026(7) -0.004(7) 0.005(6) -0.001(7)
C(43) 0.053(9) 0.049(10) 0.013(6) 0.013(8) 0.003(6) -0.002(7)
C(44) 0.059(11) 0.078(14) 0.030(9) -0.002(10) -0.008(8) 0.002(9)
C(45) 0.063(12) 0.054(11) 0.033(9) 0.019(9) 0.012(8) -0.014(8)
C(47) 0.066(13) 0.084(15) 0.054(12) -0.003(11) 0.030(10) -0.044(11)
C(48) 0.075(14) 0.095(17) 0.049(11) 0.043(12) -0.008(10) -0.034(11)
C(49) 0.055(10) 0.039(9) 0.045(9) -0.011(8) 0.018(8) -0.007(8)
C(50) 0.100(17) 0.062(15) 0.14(2) 0.022(13) 0.053(16) 0.051(15)
C(51) 0.041(10) 0.099(16) 0.066(13) -0.017(10) 0.021(9) -0.055(12)
C(52) 0.097(15) 0.050(12) 0.036(10) 0.006(10) -0.022(10) 0.002(8)
C(53) 0.028(8) 0.053(10) 0.028(8) -0.015(7) 0.012(6) -0.004(7)
C(54) 0.040(9) 0.073(13) 0.047(10) -0.024(9) 0.023(8) -0.035(10)
C(55) 0.059(11) 0.068(12) 0.020(8) -0.016(9) 0.019(7) -0.025(8)
C(56) 0.024(7) 0.057(11) 0.039(9) 0.003(7) 0.010(6) -0.021(8)
C(57) 0.052(10) 0.054(11) 0.025(8) -0.007(8) 0.002(7) -0.003(8)
C(58) 0.024(7) 0.076(12) 0.030(8) -0.003(8) 0.019(6) -0.011(8)
C(59) 0.021(6) 0.038(8) 0.020(6) -0.014(6) -0.003(5) 0.004(6)
C(60) 0.052(10) 0.037(9) 0.027(8) 0.005(7) 0.001(7) -0.008(7)
C(61) 0.052(10) 0.057(12) 0.035(9) -0.025(9) -0.004(7) -0.006(8)
C(62) 0.043(10) 0.064(12) 0.048(10) -0.019(9) -0.009(8) 0.018(9)
C(63) 0.043(9) 0.055(11) 0.060(11) 0.015(9) 0.023(8) 0.000(10)
C(64) 0.117(18) 0.043(12) 0.047(12) 0.021(11) 0.003(11) -0.011(9)
C(65) 0.046(9) 0.062(12) 0.023(8) -0.014(8) -0.019(7) 0.012(7)
C(66) 0.084(15) 0.080(15) 0.040(10) 0.013(12) -0.016(10) -0.019(10)
C(67) 0.028(8) 0.045(10) 0.059(11) -0.003(7) -0.024(7) -0.002(9)
C(69) 0.051(10) 0.036(10) 0.068(12) 0.005(8) -0.013(9) -0.040(9)
C(70) 0.031(8) 0.056(11) 0.031(8) 0.001(7) -0.004(6) -0.024(8)
C(71) 0.032(8) 0.060(11) 0.027(8) -0.003(8) -0.000(6) -0.010(8)
C(72) 0.030(8) 0.053(11) 0.058(11) -0.012(7) -0.015(7) 0.014(9)
C(73) 0.042(10) 0.064(13) 0.068(13) -0.009(9) -0.003(9) 0.003(10)
C(74) 0.116(17) 0.032(10) 0.050(11) 0.034(10) -0.053(11) -0.017(8)
C(75) 0.039(9) 0.099(16) 0.060(12) 0.034(10) -0.011(8) -0.063(11)
C(76) 0.060(12) 0.108(18) 0.030(9) -0.019(11) -0.004(8) -0.018(10)

loop_
_atom_type_symbol
_atom_type_description
_atom_type_scat_dispersion_real
_atom_type_scat_dispersion_imag
_atom_type_scat_source
C C 0.003 0.002
;
International Tables for Crystallography
(1992, Vol. C, Tables 4.2.6.8 and 6.1.1.4)
;
H H 0.000 0.000
;
International Tables for Crystallography
(1992, Vol. C, Table 6.1.1.4)
;
Cl Cl 0.148 0.159
;
International Tables for Crystallography
(1992, Vol. C, Tables 4.2.6.8 and 6.1.1.4)
;
P P 0.102 0.094
;
International Tables for Crystallography
(1992, Vol. C, Tables 4.2.6.8 and 6.1.1.4)
;
W W -0.849 6.872
;
International Tables for Crystallography
(1992, Vol. C, Tables 4.2.6.8 and 6.1.1.4)
;
Zr Zr -2.967 0.560
;
International Tables for Crystallography
(1992, Vol. C, Tables 4.2.6.8 and 6.1.1.4)
;

loop_
_geom_angle_atom_site_label_1
_geom_angle_atom_site_label_2
_geom_angle_atom_site_label_3
_geom_angle
_geom_angle_publ_flag
_geom_angle_site_symmetry_1
_geom_angle_site_symmetry_3
Cl(1) W(1) Cl(2) 86.13(14) yes . .
Cl(1) W(1) Cl(3) 83.93(13) yes . .
Cl(1) W(1) Cl(4) 150.91(14) yes . .
Cl(1) W(1) P(1) 79.05(13) yes . .
Cl(1) W(1) C(1) 82.0(3) yes . .
Cl(1) W(1) C(2) 116.6(3) yes . .
Cl(1) W(1) C(3) 133.2(3) yes . .
Cl(1) W(1) C(4) 107.4(3) yes . .
Cl(1) W(1) C(5) 78.8(3) yes . .
Cl(2) W(1) Cl(3) 151.66(15) yes . .
Cl(2) W(1) Cl(4) 91.79(14) yes . .
Cl(2) W(1) P(1) 72.93(13) yes . .
Cl(2) W(1) C(1) 122.7(3) yes . .
Cl(2) W(1) C(2) 130.0(3) yes . .
Cl(2) W(1) C(3) 97.3(4) yes . .
Cl(2) W(1) C(4) 74.1(3) yes . .
Cl(2) W(1) C(5) 88.7(3) yes . .
Cl(3) W(1) Cl(4) 84.32(13) yes . .
Cl(3) W(1) P(1) 79.14(13) yes . .
Cl(3) W(1) C(1) 82.0(3) yes . .
Cl(3) W(1) C(2) 77.9(3) yes . .
Cl(3) W(1) C(3) 108.8(4) yes . .
Cl(3) W(1) C(4) 134.3(4) yes . .
Cl(3) W(1) C(5) 115.1(3) yes . .
Cl(4) W(1) P(1) 72.64(13) yes . .
Cl(4) W(1) C(1) 122.4(4) yes . .
Cl(4) W(1) C(2) 86.6(3) yes . .
Cl(4) W(1) C(3) 75.9(3) yes . .
Cl(4) W(1) C(4) 99.9(3) yes . .
Cl(4) W(1) C(5) 130.2(3) yes . .
P(1) W(1) C(1) 154.5(3) yes . .
P(1) W(1) C(2) 150.3(3) yes . .
P(1) W(1) C(3) 146.6(3) yes . .
P(1) W(1) C(4) 145.8(3) yes . .
P(1) W(1) C(5) 152.0(3) yes . .
C(1) W(1) C(2) 35.8(5) yes . .
C(1) W(1) C(3) 56.9(5) yes . .
C(1) W(1) C(4) 57.1(5) yes . .
C(1) W(1) C(5) 34.0(5) yes . .
C(2) W(1) C(3) 34.2(5) yes . .
C(2) W(1) C(4) 57.2(5) yes . .
C(2) W(1) C(5) 57.0(5) yes . .
C(3) W(1) C(4) 33.1(5) yes . .
C(3) W(1) C(5) 54.8(5) yes . .
C(4) W(1) C(5) 33.4(5) yes . .
Cl(7) W(2) Cl(8) 85.88(16) yes . .
Cl(7) W(2) Cl(9) 150.29(15) yes . .
Cl(7) W(2) Cl(10) 87.65(14) yes . .
Cl(7) W(2) P(2) 74.15(13) yes . .
Cl(7) W(2) C(29) 123.2(3) yes . .
Cl(7) W(2) C(30) 89.9(4) yes . .
Cl(7) W(2) C(32) 97.9(4) yes . .
Cl(7) W(2) C(33) 131.9(4) yes . .
Cl(8) W(2) Cl(9) 85.37(15) yes . .
Cl(8) W(2) Cl(10) 152.93(14) yes . .
Cl(8) W(2) P(2) 79.01(14) yes . .
Cl(8) W(2) C(29) 80.6(4) yes . .
Cl(8) W(2) C(30) 75.9(4) yes . .
Cl(8) W(2) C(32) 130.6(4) yes . .
Cl(8) W(2) C(33) 115.3(4) yes . .
Cl(9) W(2) Cl(10) 87.37(14) yes . .
Cl(9) W(2) P(2) 76.32(14) yes . .
Cl(9) W(2) C(29) 83.1(3) yes . .
Cl(9) W(2) C(30) 115.3(4) yes . .
Cl(9) W(2) C(32) 109.3(4) yes . .
Cl(9) W(2) C(33) 77.2(4) yes . .
Cl(10) W(2) P(2) 73.93(13) yes . .
Cl(10) W(2) C(29) 124.3(4) yes . .
Cl(10) W(2) C(30) 130.4(4) yes . .
Cl(10) W(2) C(32) 76.4(4) yes . .
Cl(10) W(2) C(33) 88.3(3) yes . .
P(2) W(2) C(29) 152.0(3) yes . .
P(2) W(2) C(30) 151.1(4) yes . .
P(2) W(2) C(32) 149.5(4) yes . .
P(2) W(2) C(33) 148.6(3) yes . .
C(29) W(2) C(30) 33.4(5) yes . .
C(29) W(2) C(32) 56.1(6) yes . .
C(29) W(2) C(33) 36.1(5) yes . .
C(30) W(2) C(32) 55.0(6) yes . .
C(30) W(2) C(33) 58.2(5) yes . .
C(32) W(2) C(33) 35.1(6) yes . .
Cl(11) W(3) Cl(12) 86.37(13) yes . .
Cl(11) W(3) Cl(13) 150.93(14) yes . .
Cl(11) W(3) Cl(14) 85.70(14) yes . .
Cl(11) W(3) P(3) 73.14(13) yes . .
Cl(11) W(3) C(39) 79.8(3) yes . .
Cl(11) W(3) C(40) 79.8(4) yes . .
Cl(11) W(3) C(41) 113.7(4) yes . .
Cl(11) W(3) C(43) 111.0(4) yes . .
Cl(12) W(3) Cl(13) 86.52(13) yes . .
Cl(12) W(3) Cl(14) 152.28(14) yes . .
Cl(12) W(3) P(3) 72.50(12) yes . .
Cl(12) W(3) C(39) 120.6(3) yes . .
Cl(12) W(3) C(40) 86.0(3) yes . .
Cl(12) W(3) C(41) 78.3(3) yes . .
Cl(12) W(3) C(43) 131.1(3) yes . .
Cl(13) W(3) Cl(14) 87.63(15) yes . .
Cl(13) W(3) P(3) 77.84(13) yes . .
Cl(13) W(3) C(39) 127.5(3) yes . .
Cl(13) W(3) C(40) 127.7(4) yes . .
Cl(13) W(3) C(41) 92.3(4) yes . .
Cl(13) W(3) C(43) 94.7(4) yes . .
Cl(14) W(3) P(3) 79.78(13) yes . .
Cl(14) W(3) C(39) 83.9(3) yes . .
Cl(14) W(3) C(40) 118.5(3) yes . .
Cl(14) W(3) C(41) 129.0(3) yes . .
Cl(14) W(3) C(43) 76.4(3) yes . .
P(3) W(3) C(39) 149.3(3) yes . .
P(3) W(3) C(40) 146.1(4) yes . .
P(3) W(3) C(41) 149.6(3) yes . .
P(3) W(3) C(43) 155.3(3) yes . .
C(39) W(3) C(40) 34.8(5) yes . .
C(39) W(3) C(41) 56.6(4) yes . .
C(39) W(3) C(43) 33.0(5) yes . .
C(40) W(3) C(41) 35.6(5) yes . .
C(40) W(3) C(43) 55.2(5) yes . .
C(41) W(3) C(43) 52.8(5) yes . .
Cl(17) W(4) Cl(18) 86.93(15) yes . .
Cl(17) W(4) Cl(19) 151.39(15) yes . .
Cl(17) W(4) Cl(20) 90.77(14) yes . .
Cl(17) W(4) P(4) 73.69(13) yes . .
Cl(17) W(4) C(67) 75.0(3) yes . .
Cl(17) W(4) C(68) 95.2(3) yes . .
Cl(17) W(4) C(69) 129.0(4) yes . .
Cl(17) W(4) C(70) 124.5(3) yes . .
Cl(17) W(4) C(71) 90.4(4) yes . .
Cl(18) W(4) Cl(19) 84.04(14) yes . .
Cl(18) W(4) Cl(20) 151.23(14) yes . .
Cl(18) W(4) P(4) 79.31(14) yes . .
Cl(18) W(4) C(67) 105.4(4) yes . .
Cl(18) W(4) C(68) 133.0(3) yes . .
Cl(18) W(4) C(69) 118.1(4) yes . .
Cl(18) W(4) C(70) 82.6(4) yes . .
Cl(18) W(4) C(71) 77.9(4) yes . .
Cl(19) W(4) Cl(20) 84.40(13) yes . .
Cl(19) W(4) P(4) 77.97(13) yes . .
Cl(19) W(4) C(67) 133.6(4) yes . .
Cl(19) W(4) C(68) 110.8(3) yes . .
Cl(19) W(4) C(69) 78.8(4) yes . .
Cl(19) W(4) C(70) 81.2(3) yes . .
Cl(19) W(4) C(71) 114.0(4) yes . .
Cl(20) W(4) P(4) 72.55(13) yes . .
Cl(20) W(4) C(67) 101.6(4) yes . .
Cl(20) W(4) C(68) 75.7(3) yes . .
Cl(20) W(4) C(69) 85.1(4) yes . .
Cl(20) W(4) C(70) 121.4(4) yes . .
Cl(20) W(4) C(71) 130.8(4) yes . .
P(4) W(4) C(67) 148.1(3) yes . .
P(4) W(4) C(68) 146.1(3) yes . .
P(4) W(4) C(69) 149.0(4) yes . .
P(4) W(4) C(70) 153.6(3) yes . .
P(4) W(4) C(71) 152.8(4) yes . .
C(67) W(4) C(68) 32.7(5) yes . .
C(67) W(4) C(69) 56.4(5) yes . .
C(67) W(4) C(70) 56.2(5) yes . .
C(67) W(4) C(71) 32.5(5) yes . .
C(68) W(4) C(69) 34.7(5) yes . .
C(68) W(4) C(70) 57.9(5) yes . .
C(68) W(4) C(71) 55.2(5) yes . .
C(69) W(4) C(70) 36.4(5) yes . .
C(69) W(4) C(71) 57.4(6) yes . .
C(70) W(4) C(71) 34.1(5) yes . .
Cl(5) Zr(1) Cl(6) 96.49(15) yes . .
Cl(5) Zr(1) C(15) 88.5(3) yes . .
Cl(5) Zr(1) C(16) 118.8(3) yes . .
Cl(5) Zr(1) C(17) 135.3(3) yes . .
Cl(5) Zr(1) C(18) 108.8(3) yes . .
Cl(5) Zr(1) C(19) 82.8(3) yes . .
Cl(5) Zr(1) C(20) 93.7(3) yes . .
Cl(5) Zr(1) C(21) 125.0(4) yes . .
Cl(5) Zr(1) C(22) 132.0(5) yes . .
Cl(5) Zr(1) C(23) 100.6(4) yes . .
Cl(5) Zr(1) C(24) 81.7(3) yes . .
Cl(6) Zr(1) C(15) 127.5(3) yes . .
Cl(6) Zr(1) C(16) 125.3(3) yes . .
Cl(6) Zr(1) C(17) 93.0(4) yes . .
Cl(6) Zr(1) C(18) 76.0(3) yes . .
Cl(6) Zr(1) C(19) 97.4(3) yes . .
Cl(6) Zr(1) C(20) 85.6(3) yes . .
Cl(6) Zr(1) C(21) 82.8(4) yes . .
Cl(6) Zr(1) C(22) 111.3(4) yes . .
Cl(6) Zr(1) C(23) 136.4(4) yes . .
Cl(6) Zr(1) C(24) 115.1(3) yes . .
C(15) Zr(1) C(16) 31.5(4) yes . .
C(15) Zr(1) C(17) 52.4(4) yes . .
C(15) Zr(1) C(18) 53.4(4) yes . .
C(15) Zr(1) C(19) 31.4(4) yes . .
C(15) Zr(1) C(20) 146.3(4) yes . .
C(15) Zr(1) C(21) 134.3(5) yes . .
C(15) Zr(1) C(22) 102.8(5) yes . .
C(15) Zr(1) C(23) 92.9(4) yes . .
C(15) Zr(1) C(24) 117.3(4) yes . .
C(16) Zr(1) C(17) 32.5(5) yes . .
C(16) Zr(1) C(18) 54.5(5) yes . .
C(16) Zr(1) C(19) 52.7(4) yes . .
C(16) Zr(1) C(20) 127.8(4) yes . .
C(16) Zr(1) C(21) 104.7(5) yes . .
C(16) Zr(1) C(22) 76.0(6) yes . .
C(16) Zr(1) C(23) 79.5(5) yes . .
C(16) Zr(1) C(24) 110.6(4) yes . .
C(17) Zr(1) C(18) 32.9(5) yes . .
C(17) Zr(1) C(19) 52.7(4) yes . .
C(17) Zr(1) C(20) 130.6(4) yes . .
C(17) Zr(1) C(21) 99.5(5) yes . .
C(17) Zr(1) C(22) 83.1(6) yes . .
C(17) Zr(1) C(23) 102.0(5) yes . .
C(17) Zr(1) C(24) 132.1(5) yes . .
C(18) Zr(1) C(19) 32.3(4) yes . .
C(18) Zr(1) C(20) 152.1(4) yes . .
C(18) Zr(1) C(21) 123.8(5) yes . .
C(18) Zr(1) C(22) 115.4(6) yes . .
C(18) Zr(1) C(23) 133.1(5) yes . .
C(18) Zr(1) C(24) 164.4(5) yes . .
C(19) Zr(1) C(20) 175.6(4) yes . .
C(19) Zr(1) C(21) 152.1(5) yes . .
C(19) Zr(1) C(22) 128.6(6) yes . .
C(19) Zr(1) C(23) 124.3(5) yes . .
C(19) Zr(1) C(24) 145.2(4) yes . .
C(20) Zr(1) C(21) 31.3(5) yes . .
C(20) Zr(1) C(22) 52.5(6) yes . .
C(20) Zr(1) C(23) 53.6(5) yes . .
C(20) Zr(1) C(24) 30.9(4) yes . .
C(21) Zr(1) C(22) 32.2(6) yes . .
C(21) Zr(1) C(23) 54.5(5) yes . .
C(21) Zr(1) C(24) 51.2(5) yes . .
C(22) Zr(1) C(23) 33.4(6) yes . .
C(22) Zr(1) C(24) 51.5(6) yes . .
C(23) Zr(1) C(24) 31.4(5) yes . .
Cl(15) Zr(2) Cl(16) 95.84(16) yes . .
Cl(15) Zr(2) C(53) 91.5(3) yes . .
Cl(15) Zr(2) C(54) 125.6(4) yes . .
Cl(15) Zr(2) C(55) 136.9(4) yes . .
Cl(15) Zr(2) C(56) 105.4(3) yes . .
Cl(15) Zr(2) C(57) 82.6(4) yes . .
Cl(15) Zr(2) C(58) 82.8(3) yes . .
Cl(15) Zr(2) C(59) 89.3(3) yes . .
Cl(15) Zr(2) C(60) 106.6(3) yes . .
Cl(15) Zr(2) C(61) 134.7(3) yes . .
Cl(15) Zr(2) C(62) 119.9(4) yes . .
Cl(16) Zr(2) C(53) 86.1(3) yes . .
Cl(16) Zr(2) C(54) 79.1(3) yes . .
Cl(16) Zr(2) C(55) 106.6(3) yes . .
Cl(16) Zr(2) C(56) 135.2(3) yes . .
Cl(16) Zr(2) C(57) 117.1(3) yes . .
Cl(16) Zr(2) C(58) 97.8(3) yes . .
Cl(16) Zr(2) C(59) 128.4(3) yes . .
Cl(16) Zr(2) C(60) 77.2(3) yes . .
Cl(16) Zr(2) C(61) 92.0(3) yes . .
Cl(16) Zr(2) C(62) 125.1(4) yes . .
C(53) Zr(2) C(54) 34.5(5) yes . .
C(53) Zr(2) C(55) 55.0(5) yes . .
C(53) Zr(2) C(56) 54.9(4) yes . .
C(53) Zr(2) C(57) 31.5(4) yes . .
C(53) Zr(2) C(58) 173.4(5) yes . .
C(53) Zr(2) C(59) 145.1(4) yes . .
C(53) Zr(2) C(60) 156.4(4) yes . .
C(53) Zr(2) C(61) 133.5(5) yes . .
C(53) Zr(2) C(62) 128.6(5) yes . .
C(54) Zr(2) C(55) 32.5(5) yes . .
C(54) Zr(2) C(56) 56.4(4) yes . .
C(54) Zr(2) C(57) 54.6(5) yes . .
C(54) Zr(2) C(58) 151.6(5) yes . .
C(54) Zr(2) C(59) 135.7(4) yes . .
C(54) Zr(2) C(60) 124.2(5) yes . .
C(54) Zr(2) C(61) 99.7(5) yes . .
C(54) Zr(2) C(62) 105.7(5) yes . .
C(55) Zr(2) C(56) 35.0(5) yes . .
C(55) Zr(2) C(57) 54.5(5) yes . .
C(55) Zr(2) C(58) 128.1(5) yes . .
C(55) Zr(2) C(59) 103.7(4) yes . .
C(55) Zr(2) C(60) 113.9(5) yes . .
C(55) Zr(2) C(61) 81.6(5) yes . .
C(55) Zr(2) C(62) 75.8(5) yes . .
C(56) Zr(2) C(57) 32.6(5) yes . .
C(56) Zr(2) C(58) 123.3(4) yes . .
C(56) Zr(2) C(59) 91.4(4) yes . .
C(56) Zr(2) C(60) 130.4(5) yes . .
C(56) Zr(2) C(61) 99.6(5) yes . .
C(56) Zr(2) C(62) 76.8(5) yes . .
C(57) Zr(2) C(58) 143.3(4) yes . .
C(57) Zr(2) C(59) 114.5(4) yes . .
C(57) Zr(2) C(60) 162.7(5) yes . .
C(57) Zr(2) C(61) 131.7(5) yes . .
C(57) Zr(2) C(62) 108.3(5) yes . .
C(58) Zr(2) C(59) 32.0(4) yes . .
C(58) Zr(2) C(60) 30.2(4) yes . .
C(58) Zr(2) C(61) 51.9(5) yes . .
C(58) Zr(2) C(62) 52.9(5) yes . .
C(59) Zr(2) C(60) 52.5(4) yes . .
C(59) Zr(2) C(61) 52.6(4) yes . .
C(59) Zr(2) C(62) 31.5(4) yes . .
C(60) Zr(2) C(61) 33.0(5) yes . .
C(60) Zr(2) C(62) 54.5(5) yes . .
C(61) Zr(2) C(62) 33.1(5) yes . .
Cl(23) Cl(21) C(77) 90.4(17) yes 2_646 .
Cl(23) Cl(21) C(78) 49.6(19) yes 2_646 2_646
C(77) Cl(21) C(78) 41.1(19) yes . 2_646
Cl(23) Cl(22) Cl(24) 96.0(14) yes 2_646 2_646
Cl(23) Cl(22) C(77) 61.2(13) yes 2_646 .
Cl(23) Cl(22) C(78) 24(3) yes 2_646 2_646
Cl(24) Cl(22) C(77) 44.1(15) yes 2_646 .
Cl(24) Cl(22) C(78) 91(3) yes 2_646 2_646
C(77) Cl(22) C(78) 48(3) yes . 2_646
Cl(21) Cl(23) Cl(22) 95.4(14) yes 2_656 2_656
Cl(21) Cl(23) C(78) 91(2) yes 2_656 .
Cl(22) Cl(23) C(78) 15(2) yes 2_656 .
Cl(22) Cl(24) C(77) 82(2) yes 2_656 2_656
Cl(22) Cl(24) C(78) 33(2) yes 2_656 .
C(77) Cl(24) C(78) 50(2) yes 2_656 .
W(1) P(1) C(11) 112.8(5) yes . .
W(1) P(1) C(13) 116.8(5) yes . .
W(1) P(1) C(15) 111.9(5) yes . .
C(11) P(1) C(13) 109.1(8) yes . .
C(11) P(1) C(15) 103.0(7) yes . .
C(13) P(1) C(15) 101.8(7) yes . .
W(2) P(2) C(20) 113.1(4) yes . .
W(2) P(2) C(25) 111.0(6) yes . .
W(2) P(2) C(27) 119.2(6) yes . .
C(20) P(2) C(25) 101.1(8) yes . .
C(20) P(2) C(27) 107.2(7) yes . .
C(25) P(2) C(27) 103.3(8) yes . .
W(3) P(3) C(49) 111.3(5) yes . .
W(3) P(3) C(51) 115.5(6) yes . .
W(3) P(3) C(53) 112.9(5) yes . .
C(49) P(3) C(51) 103.8(8) yes . .
C(49) P(3) C(53) 101.5(7) yes . .
C(51) P(3) C(53) 110.6(8) yes . .
W(4) P(4) C(59) 111.8(4) yes . .
W(4) P(4) C(63) 111.9(5) yes . .
W(4) P(4) C(65) 115.4(5) yes . .
C(59) P(4) C(63) 106.3(6) yes . .
C(59) P(4) C(65) 101.0(6) yes . .
C(63) P(4) C(65) 109.5(7) yes . .
W(1) C(1) C(2) 74.6(8) yes . .
W(1) C(1) C(5) 75.4(9) yes . .
W(1) C(1) C(6) 124.4(11) yes . .
C(2) C(1) C(5) 107.3(12) yes . .
C(2) C(1) C(6) 125.6(15) yes . .
C(5) C(1) C(6) 126.2(14) yes . .
W(1) C(2) C(1) 69.6(8) yes . .
W(1) C(2) C(3) 76.1(9) yes . .
W(1) C(2) C(7) 125.7(11) yes . .
C(1) C(2) C(3) 105.1(13) yes . .
C(1) C(2) C(7) 129.8(14) yes . .
C(3) C(2) C(7) 124.5(14) yes . .
W(1) C(3) C(2) 69.7(8) yes . .
W(1) C(3) C(4) 73.0(9) yes . .
W(1) C(3) C(8) 127.0(11) yes . .
C(2) C(3) C(4) 109.9(13) yes . .
C(2) C(3) C(8) 123.8(14) yes . .
C(4) C(3) C(8) 126.2(14) yes . .
W(1) C(4) C(3) 73.9(9) yes . .
W(1) C(4) C(5) 70.3(8) yes . .
W(1) C(4) C(9) 131.4(11) yes . .
C(3) C(4) C(5) 106.0(13) yes . .
C(3) C(4) C(9) 125.9(14) yes . .
C(5) C(4) C(9) 126.6(14) yes . .
W(1) C(5) C(1) 70.6(9) yes . .
W(1) C(5) C(4) 76.3(9) yes . .
W(1) C(5) C(10) 124.0(12) yes . .
C(1) C(5) C(4) 111.5(13) yes . .
C(1) C(5) C(10) 128.5(14) yes . .
C(4) C(5) C(10) 119.8(14) yes . .
P(1) C(11) C(12) 119.1(11) yes . .
P(1) C(13) C(14) 115.4(12) yes . .
Zr(1) C(15) P(1) 135.5(7) yes . .
Zr(1) C(15) C(16) 71.1(8) yes . .
Zr(1) C(15) C(19) 73.2(8) yes . .
P(1) C(15) C(16) 124.2(10) yes . .
P(1) C(15) C(19) 125.1(10) yes . .
C(16) C(15) C(19) 108.2(12) yes . .
Zr(1) C(16) C(15) 77.5(9) yes . .
Zr(1) C(16) C(17) 69.3(9) yes . .
C(15) C(16) C(17) 106.3(12) yes . .
Zr(1) C(17) C(16) 78.2(10) yes . .
Zr(1) C(17) C(18) 77.1(10) yes . .
C(16) C(17) C(18) 111.9(13) yes . .
Zr(1) C(18) C(17) 70.0(9) yes . .
Zr(1) C(18) C(19) 76.8(9) yes . .
C(17) C(18) C(19) 104.4(13) yes . .
Zr(1) C(19) C(15) 75.3(8) yes . .
Zr(1) C(19) C(18) 71.0(9) yes . .
C(15) C(19) C(18) 109.2(12) yes . .
Zr(1) C(20) P(2) 131.0(6) yes . .
Zr(1) C(20) C(21) 69.1(7) yes . .
Zr(1) C(20) C(24) 70.9(8) yes . .
P(2) C(20) C(21) 123.7(11) yes . .
P(2) C(20) C(24) 132.0(12) yes . .
C(21) C(20) C(24) 103.5(13) yes . .
Zr(1) C(21) C(20) 79.6(8) yes . .
Zr(1) C(21) C(22) 69.9(9) yes . .
C(20) C(21) C(22) 108.6(15) yes . .
Zr(1) C(22) C(21) 77.9(10) yes . .
Zr(1) C(22) C(23) 75.4(10) yes . .
C(21) C(22) C(23) 110.7(18) yes . .
Zr(1) C(23) C(22) 71.2(10) yes . .
Zr(1) C(23) C(24) 77.8(9) yes . .
C(22) C(23) C(24) 102.7(15) yes . .
Zr(1) C(24) C(20) 78.2(8) yes . .
Zr(1) C(24) C(23) 70.8(9) yes . .
C(20) C(24) C(23) 114.5(15) yes . .
P(2) C(25) C(26) 114.7(14) yes . .
P(2) C(27) C(28) 115.3(12) yes . .
W(2) C(29) C(30) 74.4(9) yes . .
W(2) C(29) C(33) 74.2(9) yes . .
W(2) C(29) C(34) 123.8(10) yes . .
C(30) C(29) C(33) 110.7(14) yes . .
C(30) C(29) C(34) 124.2(15) yes . .
C(33) C(29) C(34) 124.7(15) yes . .
W(2) C(30) C(29) 72.2(8) yes . .
W(2) C(30) C(31) 78.6(8) yes . .
W(2) C(30) C(35) 125.7(12) yes . .
C(29) C(30) C(31) 111.7(14) yes . .
C(29) C(30) C(35) 125.9(16) yes . .
C(31) C(30) C(35) 121.4(15) yes . .
C(30) C(31) C(32) 103.6(14) yes . .
C(30) C(31) C(36) 130.4(15) yes . .
C(32) C(31) C(36) 125.8(15) yes . .
W(2) C(32) C(31) 75.7(10) yes . .
W(2) C(32) C(33) 70.6(10) yes . .
W(2) C(32) C(37) 129.1(13) yes . .
C(31) C(32) C(33) 113.1(16) yes . .
C(31) C(32) C(37) 129.7(17) yes . .
C(33) C(32) C(37) 116.4(17) yes . .
W(2) C(33) C(29) 69.7(9) yes . .
W(2) C(33) C(32) 74.4(10) yes . .
W(2) C(33) C(38) 128.3(11) yes . .
C(29) C(33) C(32) 100.7(14) yes . .
C(29) C(33) C(38) 131.0(16) yes . .
C(32) C(33) C(38) 127.0(17) yes . .
W(3) C(39) C(40) 73.7(8) yes . .
W(3) C(39) C(43) 76.8(9) yes . .
W(3) C(39) C(44) 122.4(10) yes . .
C(40) C(39) C(43) 107.0(12) yes . .
C(40) C(39) C(44) 126.4(15) yes . .
C(43) C(39) C(44) 126.0(13) yes . .
W(3) C(40) C(39) 71.5(9) yes . .
W(3) C(40) C(41) 74.0(9) yes . .
W(3) C(40) C(45) 123.3(10) yes . .
C(39) C(40) C(41) 103.5(13) yes . .
C(39) C(40) C(45) 130.1(14) yes . .
C(41) C(40) C(45) 126.1(13) yes . .
W(3) C(41) C(40) 70.4(8) yes . .
W(3) C(41) C(42) 76.5(9) yes . .
W(3) C(41) C(46) 127.5(11) yes . .
C(40) C(41) C(42) 110.5(12) yes . .
C(40) C(41) C(46) 120.2(15) yes . .
C(42) C(41) C(46) 128.6(15) yes . .
C(41) C(42) C(43) 106.0(14) yes . .
C(41) C(42) C(47) 122.6(13) yes . .
C(43) C(42) C(47) 129.9(14) yes . .
W(3) C(43) C(39) 70.2(8) yes . .
W(3) C(43) C(42) 75.9(8) yes . .
W(3) C(43) C(48) 126.0(11) yes . .
C(39) C(43) C(42) 112.9(13) yes . .
C(39) C(43) C(48) 124.5(14) yes . .
C(42) C(43) C(48) 122.4(15) yes . .
P(3) C(49) C(50) 119.4(12) yes . .
P(3) C(51) C(52) 119.5(12) yes . .
Zr(2) C(53) P(3) 134.0(7) yes . .
Zr(2) C(53) C(54) 72.8(8) yes . .
Zr(2) C(53) C(57) 70.6(8) yes . .
P(3) C(53) C(54) 121.7(10) yes . .
P(3) C(53) C(57) 130.1(13) yes . .
C(54) C(53) C(57) 106.1(13) yes . .
Zr(2) C(54) C(53) 72.7(8) yes . .
Zr(2) C(54) C(55) 69.0(8) yes . .
C(53) C(54) C(55) 104.5(13) yes . .
Zr(2) C(55) C(54) 78.5(9) yes . .
Zr(2) C(55) C(56) 71.2(8) yes . .
C(54) C(55) C(56) 110.4(15) yes . .
Zr(2) C(56) C(55) 73.8(8) yes . .
Zr(2) C(56) C(57) 76.3(9) yes . .
C(55) C(56) C(57) 105.3(12) yes . .
Zr(2) C(57) C(53) 77.8(9) yes . .
Zr(2) C(57) C(56) 71.1(9) yes . .
C(53) C(57) C(56) 113.7(15) yes . .
Zr(2) C(58) C(59) 76.2(8) yes . .
Zr(2) C(58) C(60) 74.1(9) yes . .
C(59) C(58) C(60) 111.6(14) yes . .
Zr(2) C(59) P(4) 134.6(7) yes . .
Zr(2) C(59) C(58) 71.8(8) yes . .
Zr(2) C(59) C(62) 70.0(8) yes . .
P(4) C(59) C(58) 128.1(10) yes . .
P(4) C(59) C(62) 123.9(10) yes . .
C(58) C(59) C(62) 106.2(12) yes . .
Zr(2) C(60) C(58) 75.7(9) yes . .
Zr(2) C(60) C(61) 69.2(9) yes . .
C(58) C(60) C(61) 105.8(14) yes . .
Zr(2) C(61) C(60) 77.8(9) yes . .
Zr(2) C(61) C(62) 76.5(10) yes . .
C(60) C(61) C(62) 109.9(14) yes . .
Zr(2) C(62) C(59) 78.5(9) yes . .
Zr(2) C(62) C(61) 70.4(9) yes . .
C(59) C(62) C(61) 106.2(14) yes . .
P(4) C(63) C(64) 117.6(12) yes . .
P(4) C(65) C(66) 116.6(11) yes . .
W(4) C(67) C(68) 73.5(9) yes . .
W(4) C(67) C(71) 71.7(8) yes . .
W(4) C(67) C(72) 130.3(11) yes . .
C(68) C(67) C(71) 110.1(14) yes . .
C(68) C(67) C(72) 125.0(14) yes . .
C(71) C(67) C(72) 123.9(15) yes . .
W(4) C(68) C(67) 73.8(9) yes . .
W(4) C(68) C(69) 70.2(8) yes . .
W(4) C(68) C(73) 129.2(11) yes . .
C(67) C(68) C(69) 108.0(14) yes . .
C(67) C(68) C(73) 127.7(14) yes . .
C(69) C(68) C(73) 123.5(14) yes . .
W(4) C(69) C(68) 75.1(9) yes . .
W(4) C(69) C(70) 70.7(9) yes . .
W(4) C(69) C(74) 124.6(12) yes . .
C(68) C(69) C(70) 105.3(13) yes . .
C(68) C(69) C(74) 128.0(16) yes . .
C(70) C(69) C(74) 126.3(15) yes . .
W(4) C(70) C(69) 72.9(9) yes . .
W(4) C(70) C(71) 74.9(9) yes . .
W(4) C(70) C(75) 122.8(11) yes . .
C(69) C(70) C(71) 106.1(13) yes . .
C(69) C(70) C(75) 125.2(14) yes . .
C(71) C(70) C(75) 128.3(14) yes . .
W(4) C(71) C(67) 75.8(9) yes . .
W(4) C(71) C(70) 71.0(8) yes . .
W(4) C(71) C(76) 127.0(12) yes . .
C(67) C(71) C(70) 110.5(14) yes . .
C(67) C(71) C(76) 124.6(15) yes . .
C(70) C(71) C(76) 124.3(15) yes . .
Cl(21) C(77) Cl(22) 105.3(18) yes . .
Cl(21) C(77) Cl(24) 124(2) yes . 2_646
Cl(21) C(77) C(78) 81(2) yes . 2_646
Cl(22) C(77) Cl(24) 53.8(17) yes . 2_646
Cl(22) C(77) C(78) 32(2) yes . 2_646
Cl(24) C(77) C(78) 85(3) yes 2_646 2_646
Cl(21) C(78) Cl(22) 137(4) yes 2_656 2_656
Cl(21) C(78) Cl(23) 39.6(16) yes 2_656 .
Cl(21) C(78) Cl(24) 89(2) yes 2_656 .
Cl(21) C(78) C(77) 58(2) yes 2_656 2_656
Cl(22) C(78) Cl(23) 141(5) yes 2_656 .
Cl(22) C(78) Cl(24) 56(3) yes 2_656 .
Cl(22) C(78) C(77) 100(4) yes 2_656 2_656
Cl(23) C(78) Cl(24) 123(3) yes . .
Cl(23) C(78) C(77) 97(3) yes . 2_656
Cl(24) C(78) C(77) 45(2) yes . 2_656
Cl(23) Cl(22) H(119) 56.7 no 2_646 2_646
Cl(23) Cl(22) H(120) 57.9 no 2_646 2_646
Cl(24) Cl(22) H(119) 152.6 no 2_646 2_646
Cl(24) Cl(22) H(120) 93.7 no 2_646 2_646
C(77) Cl(22) H(119) 113.1 no . 2_646
C(77) Cl(22) H(120) 53.1 no . 2_646
C(78) Cl(22) H(119) 65.1 no 2_646 2_646
C(78) Cl(22) H(120) 34.5 no 2_646 2_646
H(119) Cl(22) H(120) 74.1 no 2_646 2_646
Cl(22) Cl(24) H(118) 130.2 no 2_656 2_656
C(77) Cl(24) H(118) 48.1 no 2_656 2_656
C(78) Cl(24) H(118) 97.5 no . 2_656
C(1) C(6) H(1) 109.5 no . .
C(1) C(6) H(2) 109.5 no . .
C(1) C(6) H(3) 109.5 no . .
H(1) C(6) H(2) 109.5 no . .
H(1) C(6) H(3) 109.5 no . .
H(2) C(6) H(3) 109.5 no . .
C(2) C(7) H(4) 109.5 no . .
C(2) C(7) H(5) 109.5 no . .
C(2) C(7) H(6) 109.5 no . .
H(4) C(7) H(5) 109.5 no . .
H(4) C(7) H(6) 109.5 no . .
H(5) C(7) H(6) 109.5 no . .
C(3) C(8) H(7) 109.5 no . .
C(3) C(8) H(8) 109.5 no . .
C(3) C(8) H(9) 109.5 no . .
H(7) C(8) H(8) 109.5 no . .
H(7) C(8) H(9) 109.5 no . .
H(8) C(8) H(9) 109.5 no . .
C(4) C(9) H(10) 109.5 no . .
C(4) C(9) H(11) 109.5 no . .
C(4) C(9) H(12) 109.5 no . .
H(10) C(9) H(11) 109.5 no . .
H(10) C(9) H(12) 109.5 no . .
H(11) C(9) H(12) 109.5 no . .
C(5) C(10) H(13) 109.5 no . .
C(5) C(10) H(14) 109.5 no . .
C(5) C(10) H(15) 109.5 no . .
H(13) C(10) H(14) 109.5 no . .
H(13) C(10) H(15) 109.5 no . .
H(14) C(10) H(15) 109.5 no . .
P(1) C(11) H(16) 107.0 no . .
P(1) C(11) H(17) 107.0 no . .
C(12) C(11) H(16) 107.0 no . .
C(12) C(11) H(17) 107.0 no . .
H(16) C(11) H(17) 109.5 no . .
C(11) C(12) H(18) 109.5 no . .
C(11) C(12) H(19) 109.5 no . .
C(11) C(12) H(20) 109.5 no . .
H(18) C(12) H(19) 109.5 no . .
H(18) C(12) H(20) 109.5 no . .
H(19) C(12) H(20) 109.5 no . .
P(1) C(13) H(21) 108.0 no . .
P(1) C(13) H(22) 108.0 no . .
C(14) C(13) H(21) 108.0 no . .
C(14) C(13) H(22) 108.0 no . .
H(21) C(13) H(22) 109.5 no . .
C(13) C(14) H(23) 109.5 no . .
C(13) C(14) H(24) 109.5 no . .
C(13) C(14) H(25) 109.5 no . .
H(23) C(14) H(24) 109.5 no . .
H(23) C(14) H(25) 109.5 no . .
H(24) C(14) H(25) 109.5 no . .
Zr(1) C(16) H(26) 126.4 no . .
C(15) C(16) H(26) 126.4 no . .
C(17) C(16) H(26) 126.4 no . .
Zr(1) C(17) H(27) 123.3 no . .
C(16) C(17) H(27) 123.3 no . .
C(18) C(17) H(27) 123.3 no . .
Zr(1) C(18) H(28) 127.2 no . .
C(17) C(18) H(28) 127.2 no . .
C(19) C(18) H(28) 127.2 no . .
Zr(1) C(19) H(29) 125.2 no . .
C(15) C(19) H(29) 125.2 no . .
C(18) C(19) H(29) 125.2 no . .
Zr(1) C(21) H(30) 125.3 no . .
C(20) C(21) H(30) 125.2 no . .
C(22) C(21) H(30) 125.2 no . .
Zr(1) C(22) H(31) 124.0 no . .
C(21) C(22) H(31) 124.0 no . .
C(23) C(22) H(31) 124.0 no . .
Zr(1) C(23) H(32) 127.6 no . .
C(22) C(23) H(32) 127.6 no . .
C(24) C(23) H(32) 127.6 no . .
Zr(1) C(24) H(33) 122.7 no . .
C(20) C(24) H(33) 122.7 no . .
C(23) C(24) H(33) 122.7 no . .
P(2) C(25) H(34) 108.2 no . .
P(2) C(25) H(35) 108.2 no . .
C(26) C(25) H(34) 108.2 no . .
C(26) C(25) H(35) 108.2 no . .
H(34) C(25) H(35) 109.5 no . .
C(25) C(26) H(36) 109.5 no . .
C(25) C(26) H(37) 109.5 no . .
C(25) C(26) H(38) 109.5 no . .
H(36) C(26) H(37) 109.5 no . .
H(36) C(26) H(38) 109.5 no . .
H(37) C(26) H(38) 109.5 no . .
P(2) C(27) H(39) 108.0 no . .
P(2) C(27) H(40) 108.0 no . .
C(28) C(27) H(39) 108.0 no . .
C(28) C(27) H(40) 108.0 no . .
H(39) C(27) H(40) 109.5 no . .
C(27) C(28) H(41) 109.5 no . .
C(27) C(28) H(42) 109.5 no . .
C(27) C(28) H(43) 109.5 no . .
H(41) C(28) H(42) 109.5 no . .
H(41) C(28) H(43) 109.5 no . .
H(42) C(28) H(43) 109.5 no . .
C(29) C(34) H(44) 109.5 no . .
C(29) C(34) H(45) 109.5 no . .
C(29) C(34) H(46) 109.5 no . .
H(44) C(34) H(45) 109.5 no . .
H(44) C(34) H(46) 109.5 no . .
H(45) C(34) H(46) 109.5 no . .
C(30) C(35) H(47) 109.5 no . .
C(30) C(35) H(48) 109.5 no . .
C(30) C(35) H(49) 109.5 no . .
H(47) C(35) H(48) 109.5 no . .
H(47) C(35) H(49) 109.5 no . .
H(48) C(35) H(49) 109.5 no . .
C(31) C(36) H(50) 109.5 no . .
C(31) C(36) H(51) 109.5 no . .
C(31) C(36) H(52) 109.5 no . .
H(50) C(36) H(51) 109.5 no . .
H(50) C(36) H(52) 109.5 no . .
H(51) C(36) H(52) 109.5 no . .
C(32) C(37) H(53) 109.5 no . .
C(32) C(37) H(54) 109.5 no . .
C(32) C(37) H(55) 109.5 no . .
H(53) C(37) H(54) 109.5 no . .
H(53) C(37) H(55) 109.5 no . .
H(54) C(37) H(55) 109.5 no . .
C(33) C(38) H(56) 109.5 no . .
C(33) C(38) H(57) 109.5 no . .
C(33) C(38) H(58) 109.5 no . .
H(56) C(38) H(57) 109.5 no . .
H(56) C(38) H(58) 109.5 no . .
H(57) C(38) H(58) 109.5 no . .
C(39) C(44) H(59) 109.5 no . .
C(39) C(44) H(60) 109.5 no . .
C(39) C(44) H(61) 109.5 no . .
H(59) C(44) H(60) 109.5 no . .
H(59) C(44) H(61) 109.5 no . .
H(60) C(44) H(61) 109.5 no . .
C(40) C(45) H(62) 109.5 no . .
C(40) C(45) H(63) 109.5 no . .
C(40) C(45) H(64) 109.5 no . .
H(62) C(45) H(63) 109.5 no . .
H(62) C(45) H(64) 109.5 no . .
H(63) C(45) H(64) 109.5 no . .
C(41) C(46) H(65) 109.5 no . .
C(41) C(46) H(66) 109.5 no . .
C(41) C(46) H(67) 109.5 no . .
H(65) C(46) H(66) 109.5 no . .
H(65) C(46) H(67) 109.5 no . .
H(66) C(46) H(67) 109.5 no . .
C(42) C(47) H(68) 109.5 no . .
C(42) C(47) H(69) 109.5 no . .
C(42) C(47) H(70) 109.5 no . .
H(68) C(47) H(69) 109.5 no . .
H(68) C(47) H(70) 109.5 no . .
H(69) C(47) H(70) 109.5 no . .
C(43) C(48) H(71) 109.5 no . .
C(43) C(48) H(72) 109.5 no . .
C(43) C(48) H(73) 109.5 no . .
H(71) C(48) H(72) 109.5 no . .
H(71) C(48) H(73) 109.5 no . .
H(72) C(48) H(73) 109.5 no . .
P(3) C(49) H(74) 106.9 no . .
P(3) C(49) H(75) 106.9 no . .
C(50) C(49) H(74) 106.9 no . .
C(50) C(49) H(75) 106.9 no . .
H(74) C(49) H(75) 109.5 no . .
C(49) C(50) H(76) 109.5 no . .
C(49) C(50) H(77) 109.5 no . .
C(49) C(50) H(78) 109.5 no . .
H(76) C(50) H(77) 109.5 no . .
H(76) C(50) H(78) 109.5 no . .
H(77) C(50) H(78) 109.5 no . .
P(3) C(51) H(79) 106.9 no . .
P(3) C(51) H(80) 106.9 no . .
C(52) C(51) H(79) 106.9 no . .
C(52) C(51) H(80) 106.9 no . .
H(79) C(51) H(80) 109.5 no . .
C(51) C(52) H(81) 109.5 no . .
C(51) C(52) H(82) 109.5 no . .
C(51) C(52) H(83) 109.5 no . .
H(81) C(52) H(82) 109.5 no . .
H(81) C(52) H(83) 109.5 no . .
H(82) C(52) H(83) 109.5 no . .
Zr(2) C(54) H(84) 127.6 no . .
C(53) C(54) H(84) 127.6 no . .
C(55) C(54) H(84) 127.6 no . .
Zr(2) C(55) H(85) 124.5 no . .
C(54) C(55) H(85) 124.5 no . .
C(56) C(55) H(85) 124.5 no . .
Zr(2) C(56) H(86) 126.5 no . .
C(55) C(56) H(86) 126.5 no . .
C(57) C(56) H(86) 126.5 no . .
Zr(2) C(57) H(87) 123.1 no . .
C(53) C(57) H(87) 123.1 no . .
C(56) C(57) H(87) 123.1 no . .
Zr(2) C(58) H(88) 123.9 no . .
C(59) C(58) H(88) 123.9 no . .
C(60) C(58) H(88) 123.9 no . .
Zr(2) C(60) H(89) 126.8 no . .
C(58) C(60) H(89) 126.8 no . .
C(61) C(60) H(89) 126.8 no . .
Zr(2) C(61) H(90) 124.2 no . .
C(60) C(61) H(90) 124.2 no . .
C(62) C(61) H(90) 124.2 no . .
Zr(2) C(62) H(91) 126.3 no . .
C(59) C(62) H(91) 126.3 no . .
C(61) C(62) H(91) 126.3 no . .
P(4) C(63) H(92) 107.4 no . .
P(4) C(63) H(93) 107.4 no . .
C(64) C(63) H(92) 107.4 no . .
C(64) C(63) H(93) 107.4 no . .
H(92) C(63) H(93) 109.5 no . .
C(63) C(64) H(94) 109.5 no . .
C(63) C(64) H(95) 109.5 no . .
C(63) C(64) H(96) 109.5 no . .
H(94) C(64) H(95) 109.5 no . .
H(94) C(64) H(96) 109.5 no . .
H(95) C(64) H(96) 109.5 no . .
P(4) C(65) H(97) 107.7 no . .
P(4) C(65) H(98) 107.7 no . .
C(66) C(65) H(97) 107.7 no . .
C(66) C(65) H(98) 107.7 no . .
H(97) C(65) H(98) 109.5 no . .
C(65) C(66) H(99) 109.5 no . .
C(65) C(66) H(100) 109.5 no . .
C(65) C(66) H(101) 109.5 no . .
H(99) C(66) H(100) 109.5 no . .
H(99) C(66) H(101) 109.5 no . .
H(100) C(66) H(101) 109.5 no . .
C(67) C(72) H(102) 109.5 no . .
C(67) C(72) H(103) 109.5 no . .
C(67) C(72) H(104) 109.5 no . .
H(102) C(72) H(103) 109.5 no . .
H(102) C(72) H(104) 109.5 no . .
H(103) C(72) H(104) 109.5 no . .
C(68) C(73) H(105) 109.5 no . .
C(68) C(73) H(106) 109.5 no . .
C(68) C(73) H(107) 109.5 no . .
H(105) C(73) H(106) 109.5 no . .
H(105) C(73) H(107) 109.5 no . .
H(106) C(73) H(107) 109.5 no . .
C(69) C(74) H(108) 109.5 no . .
C(69) C(74) H(109) 109.5 no . .
C(69) C(74) H(110) 109.5 no . .
H(108) C(74) H(109) 109.5 no . .
H(108) C(74) H(110) 109.5 no . .
H(109) C(74) H(110) 109.5 no . .
C(70) C(75) H(111) 109.5 no . .
C(70) C(75) H(112) 109.5 no . .
C(70) C(75) H(113) 109.5 no . .
H(111) C(75) H(112) 109.5 no . .
H(111) C(75) H(113) 109.5 no . .
H(112) C(75) H(113) 109.5 no . .
C(71) C(76) H(114) 109.5 no . .
C(71) C(76) H(115) 109.5 no . .
C(71) C(76) H(116) 109.5 no . .
H(114) C(76) H(115) 109.5 no . .
H(114) C(76) H(116) 109.5 no . .
H(115) C(76) H(116) 109.5 no . .
Cl(21) C(77) H(117) 110.5 no . .
Cl(21) C(77) H(118) 110.5 no . .
Cl(22) C(77) H(117) 110.5 no . .
Cl(22) C(77) H(118) 110.5 no . .
Cl(24) C(77) H(117) 125.5 no 2_646 .
Cl(24) C(77) H(118) 56.8 no 2_646 .
C(78) C(77) H(117) 101.0 no 2_646 .
C(78) C(77) H(118) 140.0 no 2_646 .
H(117) C(77) H(118) 109.5 no . .
Cl(21) C(78) H(119) 140.0 no 2_656 .
Cl(21) C(78) H(120) 101.5 no 2_656 .
Cl(22) C(78) H(119) 51.0 no 2_656 .
Cl(22) C(78) H(120) 111.3 no 2_656 .
Cl(23) C(78) H(119) 105.9 no . .
Cl(23) C(78) H(120) 105.9 no . .
Cl(24) C(78) H(119) 105.9 no . .
Cl(24) C(78) H(120) 105.9 no . .
C(77) C(78) H(119) 150.9 no 2_656 .
C(77) C(78) H(120) 80.2 no 2_656 .
H(119) C(78) H(120) 109.5 no . .
Cl(24) H(118) C(77) 75.1 no 2_646 .
Cl(22) H(119) C(78) 64.0 no 2_656 .
Cl(22) H(120) C(78) 34.2 no 2_656 .

loop_
_geom_bond_atom_site_label_1
_geom_bond_atom_site_label_2
_geom_bond_distance
_geom_bond_publ_flag
W(1) Cl(1) 2.407(4) yes
W(1) Cl(2) 2.412(4) yes
W(1) Cl(3) 2.394(3) yes
W(1) Cl(4) 2.400(3) yes
W(1) P(1) 2.695(4) yes
W(1) C(1) 2.327(16) yes
W(1) C(2) 2.393(14) yes
W(1) C(3) 2.476(17) yes
W(1) C(4) 2.465(15) yes
W(1) C(5) 2.389(15) yes
W(2) Cl(7) 2.407(4) yes
W(2) Cl(8) 2.394(4) yes
W(2) Cl(9) 2.407(4) yes
W(2) Cl(10) 2.399(3) yes
W(2) P(2) 2.713(4) yes
W(2) C(29) 2.343(15) yes
W(2) C(30) 2.370(13) yes
W(2) C(32) 2.454(19) yes
W(2) C(33) 2.403(18) yes
W(3) Cl(11) 2.420(4) yes
W(3) Cl(12) 2.404(3) yes
W(3) Cl(13) 2.394(4) yes
W(3) Cl(14) 2.388(4) yes
W(3) P(3) 2.726(4) yes
W(3) C(39) 2.351(15) yes
W(3) C(40) 2.379(16) yes
W(3) C(41) 2.428(15) yes
W(3) C(43) 2.434(13) yes
W(4) Cl(17) 2.405(4) yes
W(4) Cl(18) 2.402(4) yes
W(4) Cl(19) 2.389(3) yes
W(4) Cl(20) 2.414(3) yes
W(4) P(4) 2.706(4) yes
W(4) C(67) 2.469(15) yes
W(4) C(68) 2.465(15) yes
W(4) C(69) 2.399(16) yes
W(4) C(70) 2.368(16) yes
W(4) C(71) 2.418(15) yes
Zr(1) Cl(5) 2.444(4) yes
Zr(1) Cl(6) 2.435(4) yes
Zr(1) C(15) 2.615(14) yes
Zr(1) C(16) 2.534(15) yes
Zr(1) C(17) 2.422(17) yes
Zr(1) C(18) 2.513(17) yes
Zr(1) C(19) 2.588(14) yes
Zr(1) C(20) 2.660(13) yes
Zr(1) C(21) 2.527(13) yes
Zr(1) C(22) 2.427(19) yes
Zr(1) C(23) 2.481(16) yes
Zr(1) C(24) 2.568(16) yes
Zr(2) Cl(15) 2.425(4) yes
Zr(2) Cl(16) 2.425(3) yes
Zr(2) C(53) 2.625(15) yes
Zr(2) C(54) 2.626(16) yes
Zr(2) C(55) 2.502(16) yes
Zr(2) C(56) 2.467(14) yes
Zr(2) C(57) 2.534(16) yes
Zr(2) C(58) 2.574(16) yes
Zr(2) C(59) 2.631(12) yes
Zr(2) C(60) 2.555(15) yes
Zr(2) C(61) 2.445(17) yes
Zr(2) C(62) 2.523(17) yes
Cl(21) C(77) 1.71(3) yes
Cl(22) C(77) 1.75(3) yes
Cl(23) C(78) 1.52(5) yes
Cl(24) C(78) 1.72(5) yes
P(1) C(11) 1.837(16) yes
P(1) C(13) 1.840(17) yes
P(1) C(15) 1.827(14) yes
P(2) C(20) 1.828(15) yes
P(2) C(25) 1.81(2) yes
P(2) C(27) 1.794(18) yes
P(3) C(49) 1.810(16) yes
P(3) C(51) 1.805(17) yes
P(3) C(53) 1.781(16) yes
P(4) C(59) 1.803(13) yes
P(4) C(63) 1.832(17) yes
P(4) C(65) 1.821(16) yes
C(1) C(2) 1.45(2) yes
C(1) C(5) 1.38(2) yes
C(1) C(6) 1.49(2) yes
C(2) C(3) 1.43(2) yes
C(2) C(7) 1.51(2) yes
C(3) C(4) 1.41(2) yes
C(3) C(8) 1.51(2) yes
C(4) C(5) 1.40(2) yes
C(4) C(9) 1.47(2) yes
C(5) C(10) 1.40(2) yes
C(11) C(12) 1.54(2) yes
C(13) C(14) 1.52(2) yes
C(15) C(16) 1.40(2) yes
C(15) C(19) 1.409(19) yes
C(16) C(17) 1.39(2) yes
C(17) C(18) 1.40(2) yes
C(18) C(19) 1.42(2) yes
C(20) C(21) 1.41(2) yes
C(20) C(24) 1.40(2) yes
C(21) C(22) 1.38(2) yes
C(22) C(23) 1.41(2) yes
C(23) C(24) 1.37(2) yes
C(25) C(26) 1.58(2) yes
C(27) C(28) 1.58(2) yes
C(29) C(30) 1.35(2) yes
C(29) C(33) 1.47(2) yes
C(29) C(34) 1.49(2) yes
C(30) C(31) 1.42(2) yes
C(30) C(35) 1.41(2) yes
C(31) C(32) 1.41(2) yes
C(31) C(36) 1.42(2) yes
C(32) C(33) 1.46(2) yes
C(32) C(37) 1.55(3) yes
C(33) C(38) 1.41(2) yes
C(39) C(40) 1.42(2) yes
C(39) C(43) 1.36(2) yes
C(39) C(44) 1.45(2) yes
C(40) C(41) 1.47(2) yes
C(40) C(45) 1.53(2) yes
C(41) C(42) 1.34(2) yes
C(41) C(46) 1.49(2) yes
C(42) C(43) 1.37(2) yes
C(42) C(47) 1.42(2) yes
C(43) C(48) 1.53(2) yes
C(49) C(50) 1.45(2) yes
C(51) C(52) 1.60(2) yes
C(53) C(54) 1.56(2) yes
C(53) C(57) 1.41(2) yes
C(54) C(55) 1.44(2) yes
C(55) C(56) 1.49(2) yes
C(56) C(57) 1.40(2) yes
C(58) C(59) 1.436(19) yes
C(58) C(60) 1.34(2) yes
C(59) C(62) 1.40(2) yes
C(60) C(61) 1.42(2) yes
C(61) C(62) 1.42(2) yes
C(63) C(64) 1.63(2) yes
C(65) C(66) 1.49(2) yes
C(67) C(68) 1.39(2) yes
C(67) C(71) 1.37(2) yes
C(67) C(72) 1.53(2) yes
C(68) C(69) 1.45(2) yes
C(68) C(73) 1.47(2) yes
C(69) C(70) 1.49(2) yes
C(69) C(74) 1.43(2) yes
C(70) C(71) 1.40(2) yes
C(70) C(75) 1.47(2) yes
C(71) C(76) 1.43(2) yes
C(6) H(1) 0.950 no
C(6) H(2) 0.950 no
C(6) H(3) 0.950 no
C(7) H(4) 0.950 no
C(7) H(5) 0.950 no
C(7) H(6) 0.950 no
C(8) H(7) 0.950 no
C(8) H(8) 0.950 no
C(8) H(9) 0.950 no
C(9) H(10) 0.950 no
C(9) H(11) 0.950 no
C(9) H(12) 0.950 no
C(10) H(13) 0.950 no
C(10) H(14) 0.950 no
C(10) H(15) 0.950 no
C(11) H(16) 0.950 no
C(11) H(17) 0.950 no
C(12) H(18) 0.950 no
C(12) H(19) 0.950 no
C(12) H(20) 0.950 no
C(13) H(21) 0.950 no
C(13) H(22) 0.950 no
C(14) H(23) 0.950 no
C(14) H(24) 0.950 no
C(14) H(25) 0.950 no
C(16) H(26) 0.950 no
C(17) H(27) 0.950 no
C(18) H(28) 0.950 no
C(19) H(29) 0.950 no
C(21) H(30) 0.950 no
C(22) H(31) 0.950 no
C(23) H(32) 0.950 no
C(24) H(33) 0.950 no
C(25) H(34) 0.950 no
C(25) H(35) 0.950 no
C(26) H(36) 0.950 no
C(26) H(37) 0.950 no
C(26) H(38) 0.950 no
C(27) H(39) 0.950 no
C(27) H(40) 0.950 no
C(28) H(41) 0.950 no
C(28) H(42) 0.950 no
C(28) H(43) 0.950 no
C(34) H(44) 0.950 no
C(34) H(45) 0.950 no
C(34) H(46) 0.950 no
C(35) H(47) 0.950 no
C(35) H(48) 0.950 no
C(35) H(49) 0.950 no
C(36) H(50) 0.950 no
C(36) H(51) 0.950 no
C(36) H(52) 0.950 no
C(37) H(53) 0.950 no
C(37) H(54) 0.950 no
C(37) H(55) 0.950 no
C(38) H(56) 0.950 no
C(38) H(57) 0.950 no
C(38) H(58) 0.950 no
C(44) H(59) 0.950 no
C(44) H(60) 0.950 no
C(44) H(61) 0.950 no
C(45) H(62) 0.950 no
C(45) H(63) 0.950 no
C(45) H(64) 0.950 no
C(46) H(65) 0.950 no
C(46) H(66) 0.950 no
C(46) H(67) 0.950 no
C(47) H(68) 0.950 no
C(47) H(69) 0.950 no
C(47) H(70) 0.950 no
C(48) H(71) 0.950 no
C(48) H(72) 0.950 no
C(48) H(73) 0.950 no
C(49) H(74) 0.950 no
C(49) H(75) 0.950 no
C(50) H(76) 0.950 no
C(50) H(77) 0.950 no
C(50) H(78) 0.950 no
C(51) H(79) 0.950 no
C(51) H(80) 0.950 no
C(52) H(81) 0.950 no
C(52) H(82) 0.950 no
C(52) H(83) 0.950 no
C(54) H(84) 0.950 no
C(55) H(85) 0.950 no
C(56) H(86) 0.950 no
C(57) H(87) 0.950 no
C(58) H(88) 0.950 no
C(60) H(89) 0.950 no
C(61) H(90) 0.950 no
C(62) H(91) 0.950 no
C(63) H(92) 0.950 no
C(63) H(93) 0.950 no
C(64) H(94) 0.950 no
C(64) H(95) 0.950 no
C(64) H(96) 0.950 no
C(65) H(97) 0.950 no
C(65) H(98) 0.950 no
C(66) H(99) 0.950 no
C(66) H(100) 0.950 no
C(66) H(101) 0.950 no
C(72) H(102) 0.950 no
C(72) H(103) 0.950 no
C(72) H(104) 0.950 no
C(73) H(105) 0.950 no
C(73) H(106) 0.950 no
C(73) H(107) 0.950 no
C(74) H(108) 0.950 no
C(74) H(109) 0.950 no
C(74) H(110) 0.950 no
C(75) H(111) 0.950 no
C(75) H(112) 0.950 no
C(75) H(113) 0.950 no
C(76) H(114) 0.950 no
C(76) H(115) 0.950 no
C(76) H(116) 0.950 no
C(77) H(117) 0.950 no
C(77) H(118) 0.950 no
C(78) H(119) 0.950 no
C(78) H(120) 0.950 no

loop_
_geom_torsion_atom_site_label_1
_geom_torsion_atom_site_label_2
_geom_torsion_atom_site_label_3
_geom_torsion_atom_site_label_4
_geom_torsion
_geom_torsion_site_symmetry_1
_geom_torsion_site_symmetry_3
_geom_torsion_site_symmetry_4
Cl(1) W(1) P(1) C(11) -139.9(6) . . .
Cl(1) W(1) P(1) C(13) -12.2(6) . . .
Cl(1) W(1) P(1) C(15) 104.5(4) . . .
Cl(1) W(1) C(1) C(2) -165.2(8) . . .
Cl(1) W(1) C(1) C(5) 81.8(8) . . .
Cl(1) W(1) C(1) C(6) -42.3(13) . . .
Cl(1) W(1) C(2) C(1) 16.4(9) . . .
Cl(1) W(1) C(2) C(3) 128.7(7) . . .
Cl(1) W(1) C(2) C(7) -108.6(12) . . .
Cl(1) W(1) C(3) C(2) -73.2(10) . . .
Cl(1) W(1) C(3) C(4) 46.3(11) . . .
Cl(1) W(1) C(3) C(8) 169.1(11) . . .
Cl(1) W(1) C(4) C(3) -146.5(8) . . .
Cl(1) W(1) C(4) C(5) -32.4(9) . . .
Cl(1) W(1) C(4) C(9) 89.6(14) . . .
Cl(1) W(1) C(5) C(1) -92.3(8) . . .
Cl(1) W(1) C(5) C(4) 148.6(9) . . .
Cl(1) W(1) C(5) C(10) 31.6(12) . . .
Cl(2) W(1) P(1) C(11) -50.6(6) . . .
Cl(2) W(1) P(1) C(13) 77.1(6) . . .
Cl(2) W(1) P(1) C(15) -166.2(4) . . .
Cl(2) W(1) C(1) C(2) 114.6(8) . . .
Cl(2) W(1) C(1) C(5) 1.7(10) . . .
Cl(2) W(1) C(1) C(6) -122.5(13) . . .
Cl(2) W(1) C(2) C(1) -92.4(8) . . .
Cl(2) W(1) C(2) C(3) 19.9(10) . . .
Cl(2) W(1) C(2) C(7) 142.6(11) . . .
Cl(2) W(1) C(3) C(2) -164.8(8) . . .
Cl(2) W(1) C(3) C(4) -45.3(9) . . .
Cl(2) W(1) C(3) C(8) 77.6(14) . . .
Cl(2) W(1) C(4) C(3) 132.9(9) . . .
Cl(2) W(1) C(4) C(5) -113.0(9) . . .
Cl(2) W(1) C(4) C(9) 8.9(13) . . .
Cl(2) W(1) C(5) C(1) -178.6(8) . . .
Cl(2) W(1) C(5) C(4) 62.3(9) . . .
Cl(2) W(1) C(5) C(10) -54.7(13) . . .
Cl(3) W(1) P(1) C(11) 134.3(6) . . .
Cl(3) W(1) P(1) C(13) -98.1(6) . . .
Cl(3) W(1) P(1) C(15) 18.6(4) . . .
Cl(3) W(1) C(1) C(2) -80.3(8) . . .
Cl(3) W(1) C(1) C(5) 166.7(8) . . .
Cl(3) W(1) C(1) C(6) 42.6(13) . . .
Cl(3) W(1) C(2) C(1) 93.2(8) . . .
Cl(3) W(1) C(2) C(3) -154.5(8) . . .
Cl(3) W(1) C(2) C(7) -31.8(12) . . .
Cl(3) W(1) C(3) C(2) 26.4(9) . . .
Cl(3) W(1) C(3) C(4) 145.9(8) . . .
Cl(3) W(1) C(3) C(8) -91.3(14) . . .
Cl(3) W(1) C(4) C(3) -47.8(10) . . .
Cl(3) W(1) C(4) C(5) 66.2(10) . . .
Cl(3) W(1) C(4) C(9) -171.8(11) . . .
Cl(3) W(1) C(5) C(1) -14.5(9) . . .
Cl(3) W(1) C(5) C(4) -133.6(8) . . .
Cl(3) W(1) C(5) C(10) 109.4(13) . . .
Cl(4) W(1) P(1) C(11) 46.9(6) . . .
Cl(4) W(1) P(1) C(13) 174.5(6) . . .
Cl(4) W(1) P(1) C(15) -68.8(4) . . .
Cl(4) W(1) C(1) C(2) -2.3(9) . . .
Cl(4) W(1) C(1) C(5) -115.2(8) . . .
Cl(4) W(1) C(1) C(6) 120.6(13) . . .
Cl(4) W(1) C(2) C(1) 178.1(8) . . .
Cl(4) W(1) C(2) C(3) -69.6(8) . . .
Cl(4) W(1) C(2) C(7) 53.1(12) . . .
Cl(4) W(1) C(3) C(2) 105.2(8) . . .
Cl(4) W(1) C(3) C(4) -135.3(9) . . .
Cl(4) W(1) C(3) C(8) -12.4(13) . . .
Cl(4) W(1) C(4) C(3) 43.8(9) . . .
Cl(4) W(1) C(4) C(5) 157.9(8) . . .
Cl(4) W(1) C(4) C(9) -80.1(14) . . .
Cl(4) W(1) C(5) C(1) 90.1(9) . . .
Cl(4) W(1) C(5) C(4) -29.0(11) . . .
Cl(4) W(1) C(5) C(10) -146.0(11) . . .
P(1) W(1) C(1) C(2) -123.0(9) . . .
P(1) W(1) C(1) C(5) 124.0(9) . . .
P(1) W(1) C(1) C(6) -0.1(19) . . .
C(1) W(1) P(1) C(11) 177.4(11) . . .
C(1) W(1) P(1) C(13) -54.9(11) . . .
C(1) W(1) P(1) C(15) 61.8(10) . . .
P(1) W(1) C(2) C(1) 133.1(7) . . .
P(1) W(1) C(2) C(3) -114.6(9) . . .
P(1) W(1) C(2) C(7) 8.1(18) . . .
C(2) W(1) P(1) C(11) 94.6(9) . . .
C(2) W(1) P(1) C(13) -137.8(9) . . .
C(2) W(1) P(1) C(15) -21.1(9) . . .
P(1) W(1) C(3) C(2) 125.3(8) . . .
P(1) W(1) C(3) C(4) -115.2(9) . . .
P(1) W(1) C(3) C(8) 7.6(19) . . .
C(3) W(1) P(1) C(11) 26.5(9) . . .
C(3) W(1) P(1) C(13) 154.2(9) . . .
C(3) W(1) P(1) C(15) -89.1(8) . . .
P(1) W(1) C(4) C(3) 117.4(9) . . .
P(1) W(1) C(4) C(5) -128.5(8) . . .
P(1) W(1) C(4) C(9) -6.5(19) . . .
C(4) W(1) P(1) C(11) -35.1(9) . . .
C(4) W(1) P(1) C(13) 92.6(9) . . .
C(4) W(1) P(1) C(15) -150.7(8) . . .
P(1) W(1) C(5) C(1) -130.5(8) . . .
P(1) W(1) C(5) C(4) 110.4(10) . . .
P(1) W(1) C(5) C(10) -6.6(18) . . .
C(5) W(1) P(1) C(11) -101.7(10) . . .
C(5) W(1) P(1) C(13) 25.9(10) . . .
C(5) W(1) P(1) C(15) 142.6(9) . . .
C(1) W(1) C(2) C(3) 112.3(12) . . .
C(1) W(1) C(2) C(7) -125.0(16) . . .
C(2) W(1) C(1) C(5) -113.0(12) . . .
C(2) W(1) C(1) C(6) 122.9(17) . . .
C(1) W(1) C(3) C(2) -40.3(8) . . .
C(1) W(1) C(3) C(4) 79.2(9) . . .
C(1) W(1) C(3) C(8) -157.9(16) . . .
C(3) W(1) C(1) C(2) 38.4(8) . . .
C(3) W(1) C(1) C(5) -74.6(9) . . .
C(3) W(1) C(1) C(6) 161.3(16) . . .
C(1) W(1) C(4) C(3) -78.5(10) . . .
C(1) W(1) C(4) C(5) 35.5(9) . . .
C(1) W(1) C(4) C(9) 157.5(16) . . .
C(4) W(1) C(1) C(2) 78.1(9) . . .
C(4) W(1) C(1) C(5) -34.9(8) . . .
C(4) W(1) C(1) C(6) -159.0(16) . . .
C(1) W(1) C(5) C(4) -119.1(13) . . .
C(1) W(1) C(5) C(10) 123.9(17) . . .
C(5) W(1) C(1) C(2) 113.0(12) . . .
C(5) W(1) C(1) C(6) -124.1(18) . . .
C(2) W(1) C(3) C(4) 119.5(13) . . .
C(2) W(1) C(3) C(8) -117.7(18) . . .
C(3) W(1) C(2) C(1) -112.3(12) . . .
C(3) W(1) C(2) C(7) 122.7(17) . . .
C(2) W(1) C(4) C(3) -35.6(9) . . .
C(2) W(1) C(4) C(5) 78.5(10) . . .
C(2) W(1) C(4) C(9) -159.6(16) . . .
C(4) W(1) C(2) C(1) -77.9(9) . . .
C(4) W(1) C(2) C(3) 34.4(8) . . .
C(4) W(1) C(2) C(7) 157.2(15) . . .
C(2) W(1) C(5) C(1) 40.0(8) . . .
C(2) W(1) C(5) C(4) -79.1(10) . . .
C(2) W(1) C(5) C(10) 163.9(15) . . .
C(5) W(1) C(2) C(1) -37.9(8) . . .
C(5) W(1) C(2) C(3) 74.4(9) . . .
C(5) W(1) C(2) C(7) -162.8(15) . . .
C(3) W(1) C(4) C(5) 114.1(13) . . .
C(3) W(1) C(4) C(9) -124.0(18) . . .
C(4) W(1) C(3) C(2) -119.5(13) . . .
C(4) W(1) C(3) C(8) 122.8(18) . . .
C(3) W(1) C(5) C(1) 81.5(10) . . .
C(3) W(1) C(5) C(4) -37.6(9) . . .
C(3) W(1) C(5) C(10) -154.6(15) . . .
C(5) W(1) C(3) C(2) -81.5(9) . . .
C(5) W(1) C(3) C(4) 38.0(8) . . .
C(5) W(1) C(3) C(8) 160.8(16) . . .
C(4) W(1) C(5) C(1) 119.1(13) . . .
C(4) W(1) C(5) C(10) -117.0(17) . . .
C(5) W(1) C(4) C(3) -114.1(13) . . .
C(5) W(1) C(4) C(9) 122.0(19) . . .
Cl(7) W(2) P(2) C(20) -37.3(5) . . .
Cl(7) W(2) P(2) C(25) 75.6(7) . . .
Cl(7) W(2) P(2) C(27) -164.6(7) . . .
Cl(7) W(2) C(29) C(30) -0.2(8) . . .
Cl(7) W(2) C(29) C(33) 117.2(8) . . .
Cl(7) W(2) C(29) C(34) -121.3(12) . . .
Cl(7) W(2) C(30) C(29) 179.8(7) . . .
Cl(7) W(2) C(30) C(31) 62.3(9) . . .
Cl(7) W(2) C(30) C(35) -58.3(15) . . .
Cl(7) W(2) C(32) C(31) -46.0(10) . . .
Cl(7) W(2) C(32) C(33) -167.3(8) . . .
Cl(7) W(2) C(32) C(37) 83.9(18) . . .
Cl(7) W(2) C(33) C(29) -91.0(9) . . .
Cl(7) W(2) C(33) C(32) 17.0(11) . . .
Cl(7) W(2) C(33) C(38) 142.1(14) . . .
Cl(8) W(2) P(2) C(20) -126.1(5) . . .
Cl(8) W(2) P(2) C(25) -13.1(7) . . .
Cl(8) W(2) P(2) C(27) 106.6(7) . . .
Cl(8) W(2) C(29) C(30) 78.5(9) . . .
Cl(8) W(2) C(29) C(33) -164.1(9) . . .
Cl(8) W(2) C(29) C(34) -42.5(13) . . .
Cl(8) W(2) C(30) C(29) -94.4(9) . . .
Cl(8) W(2) C(30) C(31) 148.1(10) . . .
Cl(8) W(2) C(30) C(35) 27.5(14) . . .
Cl(8) W(2) C(32) C(31) 45.3(12) . . .
Cl(8) W(2) C(32) C(33) -76.0(10) . . .
Cl(8) W(2) C(32) C(37) 175.2(16) . . .
Cl(8) W(2) C(33) C(29) 17.4(9) . . .
Cl(8) W(2) C(33) C(32) 125.4(9) . . .
Cl(8) W(2) C(33) C(38) -109.4(15) . . .
Cl(9) W(2) P(2) C(20) 146.1(5) . . .
Cl(9) W(2) P(2) C(25) -101.0(7) . . .
Cl(9) W(2) P(2) C(27) 18.8(7) . . .
Cl(9) W(2) C(29) C(30) 164.9(9) . . .
Cl(9) W(2) C(29) C(33) -77.7(8) . . .
Cl(9) W(2) C(29) C(34) 43.9(13) . . .
Cl(9) W(2) C(30) C(29) -16.6(10) . . .
Cl(9) W(2) C(30) C(31) -134.1(9) . . .
Cl(9) W(2) C(30) C(35) 105.3(15) . . .
Cl(9) W(2) C(32) C(31) 146.1(8) . . .
Cl(9) W(2) C(32) C(33) 24.8(10) . . .
Cl(9) W(2) C(32) C(37) -84.0(18) . . .
Cl(9) W(2) C(33) C(29) 95.9(8) . . .
Cl(9) W(2) C(33) C(32) -156.0(10) . . .
Cl(9) W(2) C(33) C(38) -30.9(15) . . .
Cl(10) W(2) P(2) C(20) 54.9(5) . . .
Cl(10) W(2) P(2) C(25) 167.8(7) . . .
Cl(10) W(2) P(2) C(27) -72.4(7) . . .
Cl(10) W(2) C(29) C(30) -113.0(9) . . .
Cl(10) W(2) C(29) C(33) 4.4(10) . . .
Cl(10) W(2) C(29) C(34) 125.9(12) . . .
Cl(10) W(2) C(30) C(29) 93.0(9) . . .
Cl(10) W(2) C(30) C(31) -24.5(12) . . .
Cl(10) W(2) C(30) C(35) -145.1(13) . . .
Cl(10) W(2) C(32) C(31) -131.7(10) . . .
Cl(10) W(2) C(32) C(33) 107.0(9) . . .
Cl(10) W(2) C(32) C(37) -1.7(17) . . .
Cl(10) W(2) C(33) C(29) -176.4(8) . . .
Cl(10) W(2) C(33) C(32) -68.4(9) . . .
Cl(10) W(2) C(33) C(38) 56.8(16) . . .
P(2) W(2) C(29) C(30) 122.2(9) . . .
P(2) W(2) C(29) C(33) -120.4(9) . . .
P(2) W(2) C(29) C(34) 1.2(19) . . .
C(29) W(2) P(2) C(20) -170.1(9) . . .
C(29) W(2) P(2) C(25) -57.2(11) . . .
C(29) W(2) P(2) C(27) 62.6(11) . . .
P(2) W(2) C(30) C(29) -124.9(9) . . .
P(2) W(2) C(30) C(31) 117.7(10) . . .
P(2) W(2) C(30) C(35) -3(2) . . .
C(30) W(2) P(2) C(20) -96.0(9) . . .
C(30) W(2) P(2) C(25) 16.9(11) . . .
C(30) W(2) P(2) C(27) 136.7(10) . . .
P(2) W(2) C(32) C(31) -118.2(10) . . .
P(2) W(2) C(32) C(33) 120.6(9) . . .
P(2) W(2) C(32) C(37) 12(2) . . .
C(32) W(2) P(2) C(20) 41.2(10) . . .
C(32) W(2) P(2) C(25) 154.1(11) . . .
C(32) W(2) P(2) C(27) -86.1(11) . . .
P(2) W(2) C(33) C(29) 129.0(8) . . .
P(2) W(2) C(33) C(32) -123.0(10) . . .
P(2) W(2) C(33) C(38) 2(2) . . .
C(33) W(2) P(2) C(20) 112.9(9) . . .
C(33) W(2) P(2) C(25) -134.2(10) . . .
C(33) W(2) P(2) C(27) -14.4(11) . . .
C(29) W(2) C(30) C(31) -117.5(14) . . .
C(29) W(2) C(30) C(35) 121.9(19) . . .
C(30) W(2) C(29) C(33) 117.4(13) . . .
C(30) W(2) C(29) C(34) -121.0(18) . . .
C(29) W(2) C(32) C(31) 78.9(10) . . .
C(29) W(2) C(32) C(33) -42.4(9) . . .
C(29) W(2) C(32) C(37) -151(2) . . .
C(32) W(2) C(29) C(30) -76.3(10) . . .
C(32) W(2) C(29) C(33) 41.1(9) . . .
C(32) W(2) C(29) C(34) 162.7(16) . . .
C(29) W(2) C(33) C(32) 108.0(13) . . .
C(29) W(2) C(33) C(38) -127(2) . . .
C(33) W(2) C(29) C(30) -117.4(13) . . .
C(33) W(2) C(29) C(34) 121.6(17) . . .
C(30) W(2) C(32) C(31) 38.2(9) . . .
C(30) W(2) C(32) C(33) -83.1(10) . . .
C(30) W(2) C(32) C(37) 168(2) . . .
C(32) W(2) C(30) C(29) 80.0(11) . . .
C(32) W(2) C(30) C(31) -37.5(10) . . .
C(32) W(2) C(30) C(35) -158.1(18) . . .
C(30) W(2) C(33) C(29) -35.0(8) . . .
C(30) W(2) C(33) C(32) 73.0(10) . . .
C(30) W(2) C(33) C(38) -161.9(18) . . .
C(33) W(2) C(30) C(29) 37.9(9) . . .
C(33) W(2) C(30) C(31) -79.6(11) . . .
C(33) W(2) C(30) C(35) 159.8(17) . . .
C(32) W(2) C(33) C(29) -108.0(13) . . .
C(32) W(2) C(33) C(38) 125(2) . . .
C(33) W(2) C(32) C(31) 121.3(15) . . .
C(33) W(2) C(32) C(37) -109(2) . . .
Cl(11) W(3) P(3) C(49) 42.8(5) . . .
Cl(11) W(3) P(3) C(51) -75.2(7) . . .
Cl(11) W(3) P(3) C(53) 156.2(5) . . .
Cl(11) W(3) C(39) C(40) -86.7(8) . . .
Cl(11) W(3) C(39) C(43) 161.0(8) . . .
Cl(11) W(3) C(39) C(44) 36.5(12) . . .
Cl(11) W(3) C(40) C(39) 86.9(8) . . .
Cl(11) W(3) C(40) C(41) -162.5(8) . . .
Cl(11) W(3) C(40) C(45) -39.5(11) . . .
Cl(11) W(3) C(41) C(40) 18.9(9) . . .
Cl(11) W(3) C(41) C(42) 136.7(8) . . .
Cl(11) W(3) C(41) C(46) -94.7(15) . . .
Cl(11) W(3) C(43) C(39) -20.1(9) . . .
Cl(11) W(3) C(43) C(42) -141.3(8) . . .
Cl(11) W(3) C(43) C(48) 98.7(13) . . .
Cl(12) W(3) P(3) C(49) -48.7(5) . . .
Cl(12) W(3) P(3) C(51) -166.7(7) . . .
Cl(12) W(3) P(3) C(53) 64.7(5) . . .
Cl(12) W(3) C(39) C(40) -7.1(10) . . .
Cl(12) W(3) C(39) C(43) -119.5(8) . . .
Cl(12) W(3) C(39) C(44) 116.1(12) . . .
Cl(12) W(3) C(40) C(39) 173.9(8) . . .
Cl(12) W(3) C(40) C(41) -75.5(8) . . .
Cl(12) W(3) C(40) C(45) 47.6(11) . . .
Cl(12) W(3) C(41) C(40) 99.6(8) . . .
Cl(12) W(3) C(41) C(42) -142.6(9) . . .
Cl(12) W(3) C(41) C(46) -13.9(14) . . .
Cl(12) W(3) C(43) C(39) 84.1(9) . . .
Cl(12) W(3) C(43) C(42) -37.1(12) . . .
Cl(12) W(3) C(43) C(48) -157.1(11) . . .
Cl(13) W(3) P(3) C(49) -138.9(5) . . .
Cl(13) W(3) P(3) C(51) 103.1(7) . . .
Cl(13) W(3) P(3) C(53) -25.5(5) . . .
Cl(13) W(3) C(39) C(40) 104.3(8) . . .
Cl(13) W(3) C(39) C(43) -8.0(10) . . .
Cl(13) W(3) C(39) C(44) -132.5(11) . . .
Cl(13) W(3) C(40) C(39) -103.6(8) . . .
Cl(13) W(3) C(40) C(41) 7.0(10) . . .
Cl(13) W(3) C(40) C(45) 130.0(10) . . .
Cl(13) W(3) C(41) C(40) -174.5(8) . . .
Cl(13) W(3) C(41) C(42) -56.6(9) . . .
Cl(13) W(3) C(41) C(46) 72.0(15) . . .
Cl(13) W(3) C(43) C(39) 173.6(8) . . .
Cl(13) W(3) C(43) C(42) 52.4(9) . . .
Cl(13) W(3) C(43) C(48) -67.5(13) . . .
Cl(14) W(3) P(3) C(49) 131.4(5) . . .
Cl(14) W(3) P(3) C(51) 13.3(7) . . .
Cl(14) W(3) P(3) C(53) -115.2(5) . . .
Cl(14) W(3) C(39) C(40) -173.4(8) . . .
Cl(14) W(3) C(39) C(43) 74.3(8) . . .
Cl(14) W(3) C(39) C(44) -50.2(12) . . .
Cl(14) W(3) C(40) C(39) 7.5(10) . . .
Cl(14) W(3) C(40) C(41) 118.2(8) . . .
Cl(14) W(3) C(40) C(45) -118.8(11) . . .
Cl(14) W(3) C(41) C(40) -85.7(9) . . .
Cl(14) W(3) C(41) C(42) 32.2(11) . . .
Cl(14) W(3) C(41) C(46) 160.8(13) . . .
Cl(14) W(3) C(43) C(39) -100.0(8) . . .
Cl(14) W(3) C(43) C(42) 138.8(10) . . .
Cl(14) W(3) C(43) C(48) 18.9(13) . . .
P(3) W(3) C(39) C(40) -115.2(9) . . .
P(3) W(3) C(39) C(43) 132.4(8) . . .
P(3) W(3) C(39) C(44) 7.9(18) . . .
C(39) W(3) P(3) C(49) 72.2(9) . . .
C(39) W(3) P(3) C(51) -45.8(10) . . .
C(39) W(3) P(3) C(53) -174.4(9) . . .
P(3) W(3) C(40) C(39) 124.0(8) . . .
P(3) W(3) C(40) C(41) -125.4(8) . . .
P(3) W(3) C(40) C(45) -2.3(16) . . .
C(40) W(3) P(3) C(49) 4.4(9) . . .
C(40) W(3) P(3) C(51) -113.6(9) . . .
C(40) W(3) P(3) C(53) 117.8(8) . . .
P(3) W(3) C(41) C(40) 115.9(9) . . .
P(3) W(3) C(41) C(42) -126.2(8) . . .
P(3) W(3) C(41) C(46) 2(2) . . .
C(41) W(3) P(3) C(49) -65.5(10) . . .
C(41) W(3) P(3) C(51) 176.4(10) . . .
C(41) W(3) P(3) C(53) 47.9(10) . . .
P(3) W(3) C(43) C(39) -115.4(10) . . .
P(3) W(3) C(43) C(42) 123.4(10) . . .
P(3) W(3) C(43) C(48) 3(2) . . .
C(43) W(3) P(3) C(49) 146.6(10) . . .
C(43) W(3) P(3) C(51) 28.5(12) . . .
C(43) W(3) P(3) C(53) -100.0(11) . . .
C(39) W(3) C(40) C(41) 110.6(12) . . .
C(39) W(3) C(40) C(45) -126.3(16) . . .
C(40) W(3) C(39) C(43) -112.4(12) . . .
C(40) W(3) C(39) C(44) 123.1(17) . . .
C(39) W(3) C(41) C(40) -39.8(8) . . .
C(39) W(3) C(41) C(42) 78.1(9) . . .
C(39) W(3) C(41) C(46) -153.3(18) . . .
C(41) W(3) C(39) C(40) 40.8(9) . . .
C(41) W(3) C(39) C(43) -71.6(9) . . .
C(41) W(3) C(39) C(44) 163.9(15) . . .
C(39) W(3) C(43) C(42) -121.2(14) . . .
C(39) W(3) C(43) C(48) 118.8(17) . . .
C(43) W(3) C(39) C(40) 112.4(12) . . .
C(43) W(3) C(39) C(44) -124.5(17) . . .
C(40) W(3) C(41) C(42) 117.9(13) . . .
C(40) W(3) C(41) C(46) -113.5(19) . . .
C(41) W(3) C(40) C(39) -110.6(12) . . .
C(41) W(3) C(40) C(45) 123.0(16) . . .
C(40) W(3) C(43) C(39) 40.0(8) . . .
C(40) W(3) C(43) C(42) -81.2(10) . . .
C(40) W(3) C(43) C(48) 158.8(16) . . .
C(43) W(3) C(40) C(39) -37.8(8) . . .
C(43) W(3) C(40) C(41) 72.8(9) . . .
C(43) W(3) C(40) C(45) -164.2(14) . . .
C(41) W(3) C(43) C(39) 84.3(10) . . .
C(41) W(3) C(43) C(42) -36.8(9) . . .
C(41) W(3) C(43) C(48) -156.8(16) . . .
C(43) W(3) C(41) C(40) -80.2(9) . . .
C(43) W(3) C(41) C(42) 37.6(9) . . .
C(43) W(3) C(41) C(46) 166.2(18) . . .
Cl(17) W(4) P(4) C(59) -166.2(5) . . .
Cl(17) W(4) P(4) C(63) -47.0(6) . . .
Cl(17) W(4) P(4) C(65) 79.1(5) . . .
Cl(17) W(4) C(67) C(68) 126.0(9) . . .
Cl(17) W(4) C(67) C(71) -115.6(10) . . .
Cl(17) W(4) C(67) C(72) 3.8(13) . . .
Cl(17) W(4) C(68) C(67) -51.7(9) . . .
Cl(17) W(4) C(68) C(69) -168.3(9) . . .
Cl(17) W(4) C(68) C(73) 74.1(13) . . .
Cl(17) W(4) C(69) C(68) 15.1(11) . . .
Cl(17) W(4) C(69) C(70) -97.4(8) . . .
Cl(17) W(4) C(69) C(74) 141.3(13) . . .
Cl(17) W(4) C(70) C(69) 110.8(8) . . .
Cl(17) W(4) C(70) C(71) -1.7(10) . . .
Cl(17) W(4) C(70) C(75) -127.9(12) . . .
Cl(17) W(4) C(71) C(67) 60.6(9) . . .
Cl(17) W(4) C(71) C(70) 178.6(8) . . .
Cl(17) W(4) C(71) C(76) -62.2(14) . . .
Cl(18) W(4) P(4) C(59) 103.9(4) . . .
Cl(18) W(4) P(4) C(63) -136.9(6) . . .
Cl(18) W(4) P(4) C(65) -10.8(5) . . .
Cl(18) W(4) C(67) C(68) -151.6(8) . . .
Cl(18) W(4) C(67) C(71) -33.1(10) . . .
Cl(18) W(4) C(67) C(72) 86.2(14) . . .
Cl(18) W(4) C(68) C(67) 38.9(11) . . .
Cl(18) W(4) C(68) C(69) -77.6(10) . . .
Cl(18) W(4) C(68) C(73) 164.7(11) . . .
Cl(18) W(4) C(69) C(68) 125.9(8) . . .
Cl(18) W(4) C(69) C(70) 13.4(9) . . .
Cl(18) W(4) C(69) C(74) -107.9(15) . . .
Cl(18) W(4) C(70) C(69) -168.1(8) . . .
Cl(18) W(4) C(70) C(71) 79.4(8) . . .
Cl(18) W(4) C(70) C(75) -46.8(12) . . .
Cl(18) W(4) C(71) C(67) 147.4(10) . . .
Cl(18) W(4) C(71) C(70) -94.6(9) . . .
Cl(18) W(4) C(71) C(76) 24.5(13) . . .
Cl(19) W(4) P(4) C(59) 17.8(4) . . .
Cl(19) W(4) P(4) C(63) 136.9(6) . . .
Cl(19) W(4) P(4) C(65) -96.9(5) . . .
Cl(19) W(4) C(67) C(68) -55.0(11) . . .
Cl(19) W(4) C(67) C(71) 63.5(11) . . .
Cl(19) W(4) C(67) C(72) -177.2(11) . . .
Cl(19) W(4) C(68) C(67) 140.6(8) . . .
Cl(19) W(4) C(68) C(69) 24.0(10) . . .
Cl(19) W(4) C(68) C(73) -93.6(13) . . .
Cl(19) W(4) C(69) C(68) -157.2(9) . . .
Cl(19) W(4) C(69) C(70) 90.3(8) . . .
Cl(19) W(4) C(69) C(74) -31.0(14) . . .
Cl(19) W(4) C(70) C(69) -83.0(8) . . .
Cl(19) W(4) C(70) C(71) 164.4(9) . . .
Cl(19) W(4) C(70) C(75) 38.3(12) . . .
Cl(19) W(4) C(71) C(67) -134.8(9) . . .
Cl(19) W(4) C(71) C(70) -16.9(10) . . .
Cl(19) W(4) C(71) C(76) 102.3(14) . . .
Cl(20) W(4) P(4) C(59) -70.1(4) . . .
Cl(20) W(4) P(4) C(63) 49.1(6) . . .
Cl(20) W(4) P(4) C(65) 175.2(5) . . .
Cl(20) W(4) C(67) C(68) 38.3(9) . . .
Cl(20) W(4) C(67) C(71) 156.8(9) . . .
Cl(20) W(4) C(67) C(72) -83.9(14) . . .
Cl(20) W(4) C(68) C(67) -141.2(9) . . .
Cl(20) W(4) C(68) C(69) 102.3(9) . . .
Cl(20) W(4) C(68) C(73) -15.4(13) . . .
Cl(20) W(4) C(69) C(68) -71.9(9) . . .
Cl(20) W(4) C(69) C(70) 175.6(8) . . .
Cl(20) W(4) C(69) C(74) 54.3(15) . . .
Cl(20) W(4) C(70) C(69) -5.2(9) . . .
Cl(20) W(4) C(70) C(71) -117.7(8) . . .
Cl(20) W(4) C(70) C(75) 116.1(12) . . .
Cl(20) W(4) C(71) C(67) -30.7(12) . . .
Cl(20) W(4) C(71) C(70) 87.2(9) . . .
Cl(20) W(4) C(71) C(76) -153.6(12) . . .
P(4) W(4) C(67) C(68) 113.9(9) . . .
P(4) W(4) C(67) C(71) -127.7(9) . . .
P(4) W(4) C(67) C(72) -8.3(19) . . .
C(67) W(4) P(4) C(59) -154.0(8) . . .
C(67) W(4) P(4) C(63) -34.8(10) . . .
C(67) W(4) P(4) C(65) 91.3(9) . . .
P(4) W(4) C(68) C(67) -119.9(9) . . .
P(4) W(4) C(68) C(69) 123.5(9) . . .
P(4) W(4) C(68) C(73) 5.9(18) . . .
C(68) W(4) P(4) C(59) -91.7(8) . . .
C(68) W(4) P(4) C(63) 27.5(9) . . .
C(68) W(4) P(4) C(65) 153.6(8) . . .
P(4) W(4) C(69) C(68) -115.2(9) . . .
P(4) W(4) C(69) C(70) 132.3(8) . . .
P(4) W(4) C(69) C(74) 11(2) . . .
C(69) W(4) P(4) C(59) -24.3(10) . . .
C(69) W(4) P(4) C(63) 94.9(10) . . .
C(69) W(4) P(4) C(65) -139.0(10) . . .
P(4) W(4) C(70) C(69) -121.1(9) . . .
P(4) W(4) C(70) C(71) 126.3(9) . . .
P(4) W(4) C(70) C(75) 0.1(17) . . .
C(70) W(4) P(4) C(59) 56.4(10) . . .
C(70) W(4) P(4) C(63) 175.5(10) . . .
C(70) W(4) P(4) C(65) -58.3(10) . . .
P(4) W(4) C(71) C(67) 113.7(10) . . .
P(4) W(4) C(71) C(70) -128.4(9) . . .
P(4) W(4) C(71) C(76) -9(2) . . .
C(71) W(4) P(4) C(59) 137.5(9) . . .
C(71) W(4) P(4) C(63) -103.4(10) . . .
C(71) W(4) P(4) C(65) 22.8(10) . . .
C(67) W(4) C(68) C(69) -116.5(14) . . .
C(67) W(4) C(68) C(73) 125.8(18) . . .
C(68) W(4) C(67) C(71) 118.5(14) . . .
C(68) W(4) C(67) C(72) -122.2(18) . . .
C(67) W(4) C(69) C(68) 35.5(8) . . .
C(67) W(4) C(69) C(70) -77.0(9) . . .
C(67) W(4) C(69) C(74) 161.7(18) . . .
C(69) W(4) C(67) C(68) -37.7(9) . . .
C(69) W(4) C(67) C(71) 80.7(11) . . .
C(69) W(4) C(67) C(72) -160.0(17) . . .
C(67) W(4) C(70) C(69) 77.7(9) . . .
C(67) W(4) C(70) C(71) -34.9(9) . . .
C(67) W(4) C(70) C(75) -161.1(15) . . .
C(70) W(4) C(67) C(68) -81.8(10) . . .
C(70) W(4) C(67) C(71) 36.6(9) . . .
C(70) W(4) C(67) C(72) 155.9(17) . . .
C(67) W(4) C(71) C(70) 117.9(14) . . .
C(67) W(4) C(71) C(76) -122.9(19) . . .
C(71) W(4) C(67) C(68) -118.5(14) . . .
C(71) W(4) C(67) C(72) 119.3(19) . . .
C(68) W(4) C(69) C(70) -112.5(13) . . .
C(68) W(4) C(69) C(74) 126(2) . . .
C(69) W(4) C(68) C(67) 116.5(14) . . .
C(69) W(4) C(68) C(73) -117.6(18) . . .
C(68) W(4) C(70) C(69) 38.4(8) . . .
C(68) W(4) C(70) C(71) -74.1(9) . . .
C(68) W(4) C(70) C(75) 159.7(15) . . .
C(70) W(4) C(68) C(67) 76.2(10) . . .
C(70) W(4) C(68) C(69) -40.3(9) . . .
C(70) W(4) C(68) C(73) -158.0(16) . . .
C(68) W(4) C(71) C(67) -35.4(9) . . .
C(68) W(4) C(71) C(70) 82.6(10) . . .
C(68) W(4) C(71) C(76) -158.3(16) . . .
C(71) W(4) C(68) C(67) 35.1(9) . . .
C(71) W(4) C(68) C(69) -81.4(10) . . .
C(71) W(4) C(68) C(73) 161.0(16) . . .
C(69) W(4) C(70) C(71) -112.5(13) . . .
C(69) W(4) C(70) C(75) 121.3(17) . . .
C(70) W(4) C(69) C(68) 112.5(13) . . .
C(70) W(4) C(69) C(74) -121.3(19) . . .
C(69) W(4) C(71) C(67) -77.3(10) . . .
C(69) W(4) C(71) C(70) 40.6(9) . . .
C(69) W(4) C(71) C(76) 159.8(16) . . .
C(71) W(4) C(69) C(68) 74.6(9) . . .
C(71) W(4) C(69) C(70) -37.9(8) . . .
C(71) W(4) C(69) C(74) -159.2(17) . . .
C(70) W(4) C(71) C(67) -117.9(14) . . .
C(70) W(4) C(71) C(76) 119.2(18) . . .
C(71) W(4) C(70) C(69) 112.5(13) . . .
C(71) W(4) C(70) C(75) -126.2(17) . . .
Cl(5) Zr(1) C(15) P(1) 45.0(9) . . .
Cl(5) Zr(1) C(15) C(16) 164.9(8) . . .
Cl(5) Zr(1) C(15) C(19) -78.5(8) . . .
Cl(5) Zr(1) C(16) C(15) -17.3(9) . . .
Cl(5) Zr(1) C(16) C(17) -130.2(7) . . .
Cl(5) Zr(1) C(17) C(16) 71.9(9) . . .
Cl(5) Zr(1) C(17) C(18) -44.1(11) . . .
Cl(5) Zr(1) C(18) C(17) 148.8(8) . . .
Cl(5) Zr(1) C(18) C(19) 37.9(9) . . .
Cl(5) Zr(1) C(19) C(15) 99.1(8) . . .
Cl(5) Zr(1) C(19) C(18) -144.1(8) . . .
Cl(5) Zr(1) C(20) P(2) 62.5(9) . . .
Cl(5) Zr(1) C(20) C(21) 179.6(5) . . .
Cl(5) Zr(1) C(20) C(24) -67.0(8) . . .
Cl(5) Zr(1) C(21) C(20) -0.4(6) . . .
Cl(5) Zr(1) C(21) C(22) -114.8(11) . . .
Cl(5) Zr(1) C(22) C(21) 91.2(12) . . .
Cl(5) Zr(1) C(22) C(23) -24.2(13) . . .
Cl(5) Zr(1) C(23) C(22) 161.9(10) . . .
Cl(5) Zr(1) C(23) C(24) 53.8(9) . . .
Cl(5) Zr(1) C(24) C(20) 111.8(8) . . .
Cl(5) Zr(1) C(24) C(23) -126.7(9) . . .
Cl(6) Zr(1) C(15) P(1) 142.0(7) . . .
Cl(6) Zr(1) C(15) C(16) -98.0(8) . . .
Cl(6) Zr(1) C(15) C(19) 18.6(10) . . .
Cl(6) Zr(1) C(16) C(15) 105.9(8) . . .
Cl(6) Zr(1) C(16) C(17) -7.1(9) . . .
Cl(6) Zr(1) C(17) C(16) 174.2(8) . . .
Cl(6) Zr(1) C(17) C(18) 58.2(8) . . .
Cl(6) Zr(1) C(18) C(17) -119.0(9) . . .
Cl(6) Zr(1) C(18) C(19) 130.1(8) . . .
Cl(6) Zr(1) C(19) C(15) -165.2(8) . . .
Cl(6) Zr(1) C(19) C(18) -48.5(8) . . .
Cl(6) Zr(1) C(20) P(2) -33.7(8) . . .
Cl(6) Zr(1) C(20) C(21) 83.4(9) . . .
Cl(6) Zr(1) C(20) C(24) -163.2(9) . . .
Cl(6) Zr(1) C(21) C(20) -93.3(8) . . .
Cl(6) Zr(1) C(21) C(22) 152.3(12) . . .
Cl(6) Zr(1) C(22) C(21) -29.6(13) . . .
Cl(6) Zr(1) C(22) C(23) -145.1(9) . . .
Cl(6) Zr(1) C(23) C(22) 50.6(13) . . .
Cl(6) Zr(1) C(23) C(24) -57.5(11) . . .
Cl(6) Zr(1) C(24) C(20) 18.6(9) . . .
Cl(6) Zr(1) C(24) C(23) 140.0(8) . . .
C(15) Zr(1) C(16) C(17) -113.0(12) . . .
C(16) Zr(1) C(15) P(1) -120.0(13) . . .
C(16) Zr(1) C(15) C(19) 116.6(13) . . .
C(15) Zr(1) C(17) C(16) 37.3(8) . . .
C(15) Zr(1) C(17) C(18) -78.7(9) . . .
C(17) Zr(1) C(15) P(1) -158.6(12) . . .
C(17) Zr(1) C(15) C(16) -38.6(8) . . .
C(17) Zr(1) C(15) C(19) 78.0(9) . . .
C(15) Zr(1) C(18) C(17) 75.5(9) . . .
C(15) Zr(1) C(18) C(19) -35.4(8) . . .
C(18) Zr(1) C(15) P(1) 159.9(12) . . .
C(18) Zr(1) C(15) C(16) -80.2(9) . . .
C(18) Zr(1) C(15) C(19) 36.4(8) . . .
C(15) Zr(1) C(19) C(18) 116.8(13) . . .
C(19) Zr(1) C(15) P(1) 123.4(14) . . .
C(19) Zr(1) C(15) C(16) -116.6(13) . . .
C(15) Zr(1) C(20) P(2) 155.5(8) . . .
C(15) Zr(1) C(20) C(21) -87.4(12) . . .
C(15) Zr(1) C(20) C(24) 26.0(13) . . .
C(20) Zr(1) C(15) P(1) -49.5(14) . . .
C(20) Zr(1) C(15) C(16) 70.4(12) . . .
C(20) Zr(1) C(15) C(19) -172.9(8) . . .
C(15) Zr(1) C(21) C(20) 129.4(9) . . .
C(15) Zr(1) C(21) C(22) 15.0(15) . . .
C(21) Zr(1) C(15) P(1) -96.0(11) . . .
C(21) Zr(1) C(15) C(16) 23.9(12) . . .
C(21) Zr(1) C(15) C(19) 140.6(9) . . .
C(15) Zr(1) C(22) C(21) -169.0(11) . . .
C(15) Zr(1) C(22) C(23) 75.5(11) . . .
C(22) Zr(1) C(15) P(1) -87.9(10) . . .
C(22) Zr(1) C(15) C(16) 32.1(10) . . .
C(22) Zr(1) C(15) C(19) 148.7(9) . . .
C(15) Zr(1) C(23) C(22) -109.0(11) . . .
C(15) Zr(1) C(23) C(24) 142.8(9) . . .
C(23) Zr(1) C(15) P(1) -55.6(10) . . .
C(23) Zr(1) C(15) C(16) 64.4(9) . . .
C(23) Zr(1) C(15) C(19) -179.0(9) . . .
C(15) Zr(1) C(24) C(20) -164.2(8) . . .
C(15) Zr(1) C(24) C(23) -42.8(11) . . .
C(24) Zr(1) C(15) P(1) -34.9(11) . . .
C(24) Zr(1) C(15) C(16) 85.1(9) . . .
C(24) Zr(1) C(15) C(19) -158.3(8) . . .
C(16) Zr(1) C(17) C(18) -116.1(12) . . .
C(17) Zr(1) C(16) C(15) 113.0(12) . . .
C(16) Zr(1) C(18) C(17) 36.3(8) . . .
C(16) Zr(1) C(18) C(19) -74.6(9) . . .
C(18) Zr(1) C(16) C(15) 76.2(9) . . .
C(18) Zr(1) C(16) C(17) -36.8(8) . . .
C(16) Zr(1) C(19) C(15) -35.9(8) . . .
C(16) Zr(1) C(19) C(18) 80.8(9) . . .
C(19) Zr(1) C(16) C(15) 35.9(8) . . .
C(19) Zr(1) C(16) C(17) -77.1(9) . . .
C(16) Zr(1) C(20) P(2) -166.0(8) . . .
C(16) Zr(1) C(20) C(21) -48.9(11) . . .
C(16) Zr(1) C(20) C(24) 64.5(10) . . .
C(20) Zr(1) C(16) C(15) -138.6(8) . . .
C(20) Zr(1) C(16) C(17) 108.4(8) . . .
C(16) Zr(1) C(21) C(20) 142.0(8) . . .
C(16) Zr(1) C(21) C(22) 27.7(13) . . .
C(21) Zr(1) C(16) C(15) -162.5(8) . . .
C(21) Zr(1) C(16) C(17) 84.5(9) . . .
C(16) Zr(1) C(22) C(21) -152.4(12) . . .
C(16) Zr(1) C(22) C(23) 92.1(11) . . .
C(22) Zr(1) C(16) C(15) -147.7(10) . . .
C(22) Zr(1) C(16) C(17) 99.3(9) . . .
C(16) Zr(1) C(23) C(22) -80.5(11) . . .
C(16) Zr(1) C(23) C(24) 171.4(10) . . .
C(23) Zr(1) C(16) C(15) -113.7(9) . . .
C(23) Zr(1) C(16) C(17) 133.3(9) . . .
C(16) Zr(1) C(24) C(20) -130.4(8) . . .
C(16) Zr(1) C(24) C(23) -9.0(11) . . .
C(24) Zr(1) C(16) C(15) -108.9(8) . . .
C(24) Zr(1) C(16) C(17) 138.1(8) . . .
C(17) Zr(1) C(18) C(19) -110.9(13) . . .
C(18) Zr(1) C(17) C(16) 116.1(12) . . .
C(17) Zr(1) C(19) C(15) -77.1(9) . . .
C(17) Zr(1) C(19) C(18) 39.6(9) . . .
C(19) Zr(1) C(17) C(16) 77.2(9) . . .
C(19) Zr(1) C(17) C(18) -38.9(8) . . .
C(17) Zr(1) C(20) P(2) -123.8(9) . . .
C(17) Zr(1) C(20) C(21) -6.7(11) . . .
C(17) Zr(1) C(20) C(24) 106.7(10) . . .
C(20) Zr(1) C(17) C(16) -99.0(9) . . .
C(20) Zr(1) C(17) C(18) 144.9(8) . . .
C(17) Zr(1) C(21) C(20) 174.8(9) . . .
C(17) Zr(1) C(21) C(22) 60.5(12) . . .
C(21) Zr(1) C(17) C(16) -102.6(8) . . .
C(21) Zr(1) C(17) C(18) 141.4(9) . . .
C(17) Zr(1) C(22) C(21) -120.1(12) . . .
C(17) Zr(1) C(22) C(23) 124.4(11) . . .
C(22) Zr(1) C(17) C(16) -74.7(9) . . .
C(22) Zr(1) C(17) C(18) 169.2(10) . . .
C(17) Zr(1) C(23) C(22) -56.9(11) . . .
C(17) Zr(1) C(23) C(24) -165.0(9) . . .
C(23) Zr(1) C(17) C(16) -47.0(9) . . .
C(23) Zr(1) C(17) C(18) -163.1(9) . . .
C(17) Zr(1) C(24) C(20) -101.5(9) . . .
C(17) Zr(1) C(24) C(23) 19.9(12) . . .
C(24) Zr(1) C(17) C(16) -57.5(10) . . .
C(24) Zr(1) C(17) C(18) -173.5(8) . . .
C(18) Zr(1) C(19) C(15) -116.8(13) . . .
C(19) Zr(1) C(18) C(17) 110.9(13) . . .
C(18) Zr(1) C(20) P(2) -81.9(14) . . .
C(18) Zr(1) C(20) C(21) 35.2(15) . . .
C(18) Zr(1) C(20) C(24) 148.5(11) . . .
C(20) Zr(1) C(18) C(17) -68.9(14) . . .
C(20) Zr(1) C(18) C(19) -179.8(8) . . .
C(18) Zr(1) C(21) C(20) -161.1(8) . . .
C(18) Zr(1) C(21) C(22) 84.6(13) . . .
C(21) Zr(1) C(18) C(17) -47.8(11) . . .
C(21) Zr(1) C(18) C(19) -158.7(8) . . .
C(18) Zr(1) C(22) C(21) -113.7(11) . . .
C(18) Zr(1) C(22) C(23) 130.8(10) . . .
C(22) Zr(1) C(18) C(17) -11.8(11) . . .
C(22) Zr(1) C(18) C(19) -122.8(9) . . .
C(18) Zr(1) C(23) C(22) -69.4(13) . . .
C(18) Zr(1) C(23) C(24) -177.5(8) . . .
C(23) Zr(1) C(18) C(17) 22.9(12) . . .
C(23) Zr(1) C(18) C(19) -88.0(10) . . .
C(18) Zr(1) C(24) C(20) -114.7(18) . . .
C(18) Zr(1) C(24) C(23) 7(2) . . .
C(24) Zr(1) C(18) C(17) 18(2) . . .
C(24) Zr(1) C(18) C(19) -93(2) . . .
C(19) Zr(1) C(20) P(2) 99(5) . . .
C(19) Zr(1) C(20) C(21) -144(5) . . .
C(19) Zr(1) C(20) C(24) -30(5) . . .
C(20) Zr(1) C(19) C(15) 62(5) . . .
C(20) Zr(1) C(19) C(18) 179(4) . . .
C(19) Zr(1) C(21) C(20) 174.4(9) . . .
C(19) Zr(1) C(21) C(22) 60.1(17) . . .
C(21) Zr(1) C(19) C(15) -76.6(13) . . .
C(21) Zr(1) C(19) C(18) 40.1(15) . . .
C(19) Zr(1) C(22) C(21) -148.8(10) . . .
C(19) Zr(1) C(22) C(23) 95.8(12) . . .
C(22) Zr(1) C(19) C(15) -40.4(11) . . .
C(22) Zr(1) C(19) C(18) 76.4(11) . . .
C(19) Zr(1) C(23) C(22) -109.7(11) . . .
C(19) Zr(1) C(23) C(24) 142.2(9) . . .
C(23) Zr(1) C(19) C(15) 1.2(11) . . .
C(23) Zr(1) C(19) C(18) 117.9(9) . . .
C(19) Zr(1) C(24) C(20) 176.1(8) . . .
C(19) Zr(1) C(24) C(23) -62.5(13) . . .
C(24) Zr(1) C(19) C(15) 35.2(13) . . .
C(24) Zr(1) C(19) C(18) 152.0(9) . . .
C(20) Zr(1) C(21) C(22) -114.3(15) . . .
C(21) Zr(1) C(20) P(2) -117.1(14) . . .
C(21) Zr(1) C(20) C(24) 113.4(13) . . .
C(20) Zr(1) C(22) C(21) 36.7(10) . . .
C(20) Zr(1) C(22) C(23) -78.8(11) . . .
C(22) Zr(1) C(20) P(2) -154.8(12) . . .
C(22) Zr(1) C(20) C(21) -37.7(10) . . .
C(22) Zr(1) C(20) C(24) 75.7(10) . . .
C(20) Zr(1) C(23) C(22) 75.1(11) . . .
C(20) Zr(1) C(23) C(24) -33.0(8) . . .
C(23) Zr(1) C(20) P(2) 163.0(12) . . .
C(23) Zr(1) C(20) C(21) -79.9(10) . . .
C(23) Zr(1) C(20) C(24) 33.5(9) . . .
C(20) Zr(1) C(24) C(23) 121.4(14) . . .
C(24) Zr(1) C(20) P(2) 129.5(14) . . .
C(24) Zr(1) C(20) C(21) -113.4(13) . . .
C(21) Zr(1) C(22) C(23) -115.5(17) . . .
C(22) Zr(1) C(21) C(20) 114.3(15) . . .
C(21) Zr(1) C(23) C(22) 36.2(11) . . .
C(21) Zr(1) C(23) C(24) -71.9(10) . . .
C(23) Zr(1) C(21) C(20) 76.7(10) . . .
C(23) Zr(1) C(21) C(22) -37.6(12) . . .
C(21) Zr(1) C(24) C(20) -37.8(8) . . .
C(21) Zr(1) C(24) C(23) 83.6(11) . . .
C(24) Zr(1) C(21) C(20) 37.2(8) . . .
C(24) Zr(1) C(21) C(22) -77.1(12) . . .
C(22) Zr(1) C(23) C(24) -108.1(15) . . .
C(23) Zr(1) C(22) C(21) 115.5(17) . . .
C(22) Zr(1) C(24) C(20) -79.4(10) . . .
C(22) Zr(1) C(24) C(23) 42.0(10) . . .
C(24) Zr(1) C(22) C(21) 76.2(12) . . .
C(24) Zr(1) C(22) C(23) -39.3(10) . . .
C(23) Zr(1) C(24) C(20) -121.4(14) . . .
C(24) Zr(1) C(23) C(22) 108.1(15) . . .
Cl(15) Zr(2) C(53) P(3) 54.3(10) . . .
Cl(15) Zr(2) C(53) C(54) 172.1(7) . . .
Cl(15) Zr(2) C(53) C(57) -73.3(9) . . .
Cl(15) Zr(2) C(54) C(53) -9.7(9) . . .
Cl(15) Zr(2) C(54) C(55) -123.3(9) . . .
Cl(15) Zr(2) C(55) C(54) 84.7(11) . . .
Cl(15) Zr(2) C(55) C(56) -31.7(11) . . .
Cl(15) Zr(2) C(56) C(55) 158.2(8) . . .
Cl(15) Zr(2) C(56) C(57) 47.4(8) . . .
Cl(15) Zr(2) C(57) C(53) 105.1(9) . . .
Cl(15) Zr(2) C(57) C(56) -134.3(8) . . .
Cl(15) Zr(2) C(58) C(59) 100.3(8) . . .
Cl(15) Zr(2) C(58) C(60) -142.1(9) . . .
Cl(15) Zr(2) C(59) P(4) 48.5(9) . . .
Cl(15) Zr(2) C(59) C(58) -77.5(8) . . .
Cl(15) Zr(2) C(59) C(62) 166.9(9) . . .
Cl(15) Zr(2) C(60) C(58) 39.5(9) . . .
Cl(15) Zr(2) C(60) C(61) 153.0(8) . . .
Cl(15) Zr(2) C(61) C(60) -37.8(11) . . .
Cl(15) Zr(2) C(61) C(62) 76.4(10) . . .
Cl(15) Zr(2) C(62) C(59) -15.2(10) . . .
Cl(15) Zr(2) C(62) C(61) -127.2(8) . . .
Cl(16) Zr(2) C(53) P(3) -41.4(10) . . .
Cl(16) Zr(2) C(53) C(54) 76.3(7) . . .
Cl(16) Zr(2) C(53) C(57) -169.0(9) . . .
Cl(16) Zr(2) C(54) C(53) -99.1(7) . . .
Cl(16) Zr(2) C(54) C(55) 147.3(10) . . .
Cl(16) Zr(2) C(55) C(54) -33.6(11) . . .
Cl(16) Zr(2) C(55) C(56) -150.0(7) . . .
Cl(16) Zr(2) C(56) C(55) 42.9(11) . . .
Cl(16) Zr(2) C(56) C(57) -67.8(10) . . .
Cl(16) Zr(2) C(57) C(53) 12.3(10) . . .
Cl(16) Zr(2) C(57) C(56) 132.9(7) . . .
Cl(16) Zr(2) C(58) C(59) -164.8(8) . . .
Cl(16) Zr(2) C(58) C(60) -47.1(9) . . .
Cl(16) Zr(2) C(59) P(4) 145.4(7) . . .
Cl(16) Zr(2) C(59) C(58) 19.4(10) . . .
Cl(16) Zr(2) C(59) C(62) -96.3(9) . . .
Cl(16) Zr(2) C(60) C(58) 131.9(9) . . .
Cl(16) Zr(2) C(60) C(61) -114.7(8) . . .
Cl(16) Zr(2) C(61) C(60) 62.5(8) . . .
Cl(16) Zr(2) C(61) C(62) 176.7(9) . . .
Cl(16) Zr(2) C(62) C(59) 108.0(8) . . .
Cl(16) Zr(2) C(62) C(61) -4.0(11) . . .
C(53) Zr(2) C(54) C(55) -113.5(13) . . .
C(54) Zr(2) C(53) P(3) -117.8(14) . . .
C(54) Zr(2) C(53) C(57) 114.6(12) . . .
C(53) Zr(2) C(55) C(54) 39.3(9) . . .
C(53) Zr(2) C(55) C(56) -77.1(9) . . .
C(55) Zr(2) C(53) P(3) -154.8(13) . . .
C(55) Zr(2) C(53) C(54) -37.0(8) . . .
C(55) Zr(2) C(53) C(57) 77.6(10) . . .
C(53) Zr(2) C(56) C(55) 77.4(9) . . .
C(53) Zr(2) C(56) C(57) -33.4(8) . . .
C(56) Zr(2) C(53) P(3) 162.1(13) . . .
C(56) Zr(2) C(53) C(54) -80.1(8) . . .
C(56) Zr(2) C(53) C(57) 34.5(9) . . .
C(53) Zr(2) C(57) C(56) 120.6(13) . . .
C(57) Zr(2) C(53) P(3) 127.6(16) . . .
C(57) Zr(2) C(53) C(54) -114.6(12) . . .
C(53) Zr(2) C(58) C(59) 69(4) . . .
C(53) Zr(2) C(58) C(60) -173(3) . . .
C(58) Zr(2) C(53) P(3) 85(4) . . .
C(58) Zr(2) C(53) C(54) -157(3) . . .
C(58) Zr(2) C(53) C(57) -42(4) . . .
C(53) Zr(2) C(59) P(4) -43.1(13) . . .
C(53) Zr(2) C(59) C(58) -169.1(9) . . .
C(53) Zr(2) C(59) C(62) 75.3(12) . . .
C(59) Zr(2) C(53) P(3) 145.2(8) . . .
C(59) Zr(2) C(53) C(54) -97.0(10) . . .
C(59) Zr(2) C(53) C(57) 17.6(14) . . .
C(53) Zr(2) C(60) C(58) 178.0(10) . . .
C(53) Zr(2) C(60) C(61) -68.5(16) . . .
C(60) Zr(2) C(53) P(3) -86.2(16) . . .
C(60) Zr(2) C(53) C(54) 31.5(16) . . .
C(60) Zr(2) C(53) C(57) 146.2(12) . . .
C(53) Zr(2) C(61) C(60) 149.1(8) . . .
C(53) Zr(2) C(61) C(62) -96.7(10) . . .
C(61) Zr(2) C(53) P(3) -130.6(10) . . .
C(61) Zr(2) C(53) C(54) -12.8(10) . . .
C(61) Zr(2) C(53) C(57) 101.8(10) . . .
C(53) Zr(2) C(62) C(59) -135.0(8) . . .
C(53) Zr(2) C(62) C(61) 113.0(10) . . .
C(62) Zr(2) C(53) P(3) -174.5(9) . . .
C(62) Zr(2) C(53) C(54) -56.7(9) . . .
C(62) Zr(2) C(53) C(57) 57.9(11) . . .
C(54) Zr(2) C(55) C(56) -116.4(14) . . .
C(55) Zr(2) C(54) C(53) 113.5(13) . . .
C(54) Zr(2) C(56) C(55) 35.4(9) . . .
C(54) Zr(2) C(56) C(57) -75.4(9) . . .
C(56) Zr(2) C(54) C(53) 75.4(8) . . .
C(56) Zr(2) C(54) C(55) -38.1(10) . . .
C(54) Zr(2) C(57) C(53) -39.1(9) . . .
C(54) Zr(2) C(57) C(56) 81.5(9) . . .
C(57) Zr(2) C(54) C(53) 35.7(7) . . .
C(57) Zr(2) C(54) C(55) -77.8(10) . . .
C(54) Zr(2) C(58) C(59) -83.3(12) . . .
C(54) Zr(2) C(58) C(60) 34.4(14) . . .
C(58) Zr(2) C(54) C(53) 174.6(8) . . .
C(58) Zr(2) C(54) C(55) 61.1(14) . . .
C(54) Zr(2) C(59) P(4) -96.6(10) . . .
C(54) Zr(2) C(59) C(58) 137.3(9) . . .
C(54) Zr(2) C(59) C(62) 21.7(12) . . .
C(59) Zr(2) C(54) C(53) 125.6(8) . . .
C(59) Zr(2) C(54) C(55) 12.1(13) . . .
C(54) Zr(2) C(60) C(58) -161.0(8) . . .
C(54) Zr(2) C(60) C(61) -47.6(10) . . .
C(60) Zr(2) C(54) C(53) -165.3(7) . . .
C(60) Zr(2) C(54) C(55) 81.1(11) . . .
C(54) Zr(2) C(61) C(60) 141.8(8) . . .
C(54) Zr(2) C(61) C(62) -104.0(9) . . .
C(61) Zr(2) C(54) C(53) 170.6(7) . . .
C(61) Zr(2) C(54) C(55) 57.1(11) . . .
C(54) Zr(2) C(62) C(59) -164.4(8) . . .
C(54) Zr(2) C(62) C(61) 83.6(10) . . .
C(62) Zr(2) C(54) C(53) 137.2(8) . . .
C(62) Zr(2) C(54) C(55) 23.7(11) . . .
C(55) Zr(2) C(56) C(57) -110.8(12) . . .
C(56) Zr(2) C(55) C(54) 116.4(14) . . .
C(55) Zr(2) C(57) C(53) -79.4(10) . . .
C(55) Zr(2) C(57) C(56) 41.2(8) . . .
C(57) Zr(2) C(55) C(54) 78.2(11) . . .
C(57) Zr(2) C(55) C(56) -38.2(8) . . .
C(55) Zr(2) C(58) C(59) -46.5(11) . . .
C(55) Zr(2) C(58) C(60) 71.1(11) . . .
C(58) Zr(2) C(55) C(54) -148.0(9) . . .
C(58) Zr(2) C(55) C(56) 95.6(10) . . .
C(55) Zr(2) C(59) P(4) -90.0(10) . . .
C(55) Zr(2) C(59) C(58) 144.0(9) . . .
C(55) Zr(2) C(59) C(62) 28.4(10) . . .
C(59) Zr(2) C(55) C(54) -171.3(10) . . .
C(59) Zr(2) C(55) C(56) 72.3(9) . . .
C(55) Zr(2) C(60) C(58) -125.4(9) . . .
C(55) Zr(2) C(60) C(61) -12.0(10) . . .
C(60) Zr(2) C(55) C(54) -116.6(10) . . .
C(60) Zr(2) C(55) C(56) 127.0(8) . . .
C(55) Zr(2) C(61) C(60) 168.9(9) . . .
C(55) Zr(2) C(61) C(62) -76.8(10) . . .
C(61) Zr(2) C(55) C(54) -123.2(11) . . .
C(61) Zr(2) C(55) C(56) 120.4(9) . . .
C(55) Zr(2) C(62) C(59) -151.6(10) . . .
C(55) Zr(2) C(62) C(61) 96.4(10) . . .
C(62) Zr(2) C(55) C(54) -156.5(11) . . .
C(62) Zr(2) C(55) C(56) 87.1(9) . . .
C(56) Zr(2) C(57) C(53) -120.6(13) . . .
C(57) Zr(2) C(56) C(55) 110.8(12) . . .
C(56) Zr(2) C(58) C(59) -3.4(11) . . .
C(56) Zr(2) C(58) C(60) 114.3(10) . . .
C(58) Zr(2) C(56) C(55) -110.4(9) . . .
C(58) Zr(2) C(56) C(57) 138.9(8) . . .
C(56) Zr(2) C(59) P(4) -56.8(9) . . .
C(56) Zr(2) C(59) C(58) 177.1(9) . . .
C(56) Zr(2) C(59) C(62) 61.5(9) . . .
C(59) Zr(2) C(56) C(55) -112.2(9) . . .
C(59) Zr(2) C(56) C(57) 137.0(8) . . .
C(56) Zr(2) C(60) C(58) -88.5(10) . . .
C(56) Zr(2) C(60) C(61) 25.0(11) . . .
C(60) Zr(2) C(56) C(55) -73.4(10) . . .
C(60) Zr(2) C(56) C(57) 175.8(8) . . .
C(56) Zr(2) C(61) C(60) -161.0(8) . . .
C(56) Zr(2) C(61) C(62) -46.7(10) . . .
C(61) Zr(2) C(56) C(55) -59.9(9) . . .
C(61) Zr(2) C(56) C(57) -170.7(8) . . .
C(56) Zr(2) C(62) C(59) -115.5(9) . . .
C(56) Zr(2) C(62) C(61) 132.5(10) . . .
C(62) Zr(2) C(56) C(55) -84.0(9) . . .
C(62) Zr(2) C(56) C(57) 165.2(9) . . .
C(57) Zr(2) C(58) C(59) 32.9(13) . . .
C(57) Zr(2) C(58) C(60) 150.6(10) . . .
C(58) Zr(2) C(57) C(53) 172.5(9) . . .
C(58) Zr(2) C(57) C(56) -66.9(12) . . .
C(57) Zr(2) C(59) P(4) -33.1(10) . . .
C(57) Zr(2) C(59) C(58) -159.1(9) . . .
C(57) Zr(2) C(59) C(62) 85.3(10) . . .
C(59) Zr(2) C(57) C(53) -169.0(8) . . .
C(59) Zr(2) C(57) C(56) -48.5(9) . . .
C(57) Zr(2) C(60) C(58) -80.9(19) . . .
C(57) Zr(2) C(60) C(61) 33(2) . . .
C(60) Zr(2) C(57) C(53) -131.3(15) . . .
C(60) Zr(2) C(57) C(56) -11(2) . . .
C(57) Zr(2) C(61) C(60) -167.7(8) . . .
C(57) Zr(2) C(61) C(62) -53.4(11) . . .
C(61) Zr(2) C(57) C(53) -108.3(10) . . .
C(61) Zr(2) C(57) C(56) 12.3(11) . . .
C(57) Zr(2) C(62) C(59) -107.2(9) . . .
C(57) Zr(2) C(62) C(61) 140.8(9) . . .
C(62) Zr(2) C(57) C(53) -135.7(9) . . .
C(62) Zr(2) C(57) C(56) -15.2(10) . . .
C(58) Zr(2) C(59) P(4) 126.0(14) . . .
C(58) Zr(2) C(59) C(62) -115.6(13) . . .
C(59) Zr(2) C(58) C(60) 117.7(14) . . .
C(58) Zr(2) C(60) C(61) 113.4(13) . . .
C(60) Zr(2) C(58) C(59) -117.7(14) . . .
C(58) Zr(2) C(61) C(60) -35.8(8) . . .
C(58) Zr(2) C(61) C(62) 78.4(10) . . .
C(61) Zr(2) C(58) C(59) -78.3(9) . . .
C(61) Zr(2) C(58) C(60) 39.4(9) . . .
C(58) Zr(2) C(62) C(59) 36.8(8) . . .
C(58) Zr(2) C(62) C(61) -75.2(10) . . .
C(62) Zr(2) C(58) C(59) -36.2(8) . . .
C(62) Zr(2) C(58) C(60) 81.5(11) . . .
C(59) Zr(2) C(60) C(58) -36.3(8) . . .
C(59) Zr(2) C(60) C(61) 77.1(9) . . .
C(60) Zr(2) C(59) P(4) 160.2(11) . . .
C(60) Zr(2) C(59) C(58) 34.1(9) . . .
C(60) Zr(2) C(59) C(62) -81.5(10) . . .
C(59) Zr(2) C(61) C(60) -76.6(9) . . .
C(59) Zr(2) C(61) C(62) 37.6(9) . . .
C(61) Zr(2) C(59) P(4) -157.9(11) . . .
C(61) Zr(2) C(59) C(58) 76.1(9) . . .
C(61) Zr(2) C(59) C(62) -39.6(9) . . .
C(59) Zr(2) C(62) C(61) -112.0(13) . . .
C(62) Zr(2) C(59) P(4) -118.3(13) . . .
C(62) Zr(2) C(59) C(58) 115.6(13) . . .
C(60) Zr(2) C(61) C(62) 114.2(13) . . .
C(61) Zr(2) C(60) C(58) -113.4(13) . . .
C(60) Zr(2) C(62) C(59) 74.4(9) . . .
C(60) Zr(2) C(62) C(61) -37.6(9) . . .
C(62) Zr(2) C(60) C(58) -75.7(10) . . .
C(62) Zr(2) C(60) C(61) 37.7(9) . . .
C(61) Zr(2) C(62) C(59) 112.0(13) . . .
C(62) Zr(2) C(61) C(60) -114.2(13) . . .
Cl(23) Cl(21) C(77) Cl(22) -27.3(19) 2_646 . .
Cl(23) Cl(21) C(77) Cl(24) -84(3) 2_646 . 2_646
Cl(23) Cl(21) C(77) C(78) -6(2) 2_646 . 2_646
C(77) Cl(21) Cl(23) C(78) 6(2) . 2_646 2_646
C(77) Cl(21) Cl(23) Cl(22) 19.6(13) . 2_646 .
Cl(23) Cl(21) C(78) Cl(24) -153(3) 2_646 2_646 2_646
Cl(23) Cl(21) C(78) Cl(22) -120(7) 2_646 2_646 .
Cl(23) Cl(21) C(78) C(77) 172(3) 2_646 2_646 .
C(78) Cl(21) Cl(23) Cl(22) 14(2) 2_646 2_646 .
C(77) Cl(21) C(78) Cl(23) -172(3) . 2_646 2_646
C(77) Cl(21) C(78) Cl(24) 35(2) . 2_646 2_646
C(77) Cl(21) C(78) Cl(22) 69(6) . 2_646 .
C(78) Cl(21) C(77) Cl(22) -21(2) 2_646 . .
C(78) Cl(21) C(77) Cl(24) -77(3) 2_646 . 2_646
Cl(23) Cl(22) Cl(24) C(78) -24(3) 2_646 2_646 2_646
Cl(23) Cl(22) Cl(24) C(77) -36.5(18) 2_646 2_646 .
Cl(24) Cl(22) Cl(23) Cl(21) 6.4(16) 2_646 2_646 .
Cl(24) Cl(22) Cl(23) C(78) 79(8) 2_646 2_646 2_646
Cl(23) Cl(22) C(77) Cl(21) 16.6(12) 2_646 . .
Cl(23) Cl(22) C(77) Cl(24) 138(2) 2_646 . 2_646
Cl(23) Cl(22) C(77) C(78) -25(4) 2_646 . 2_646
C(77) Cl(22) Cl(23) Cl(21) -21.9(15) . 2_646 .
C(77) Cl(22) Cl(23) C(78) 50(7) . 2_646 2_646
Cl(23) Cl(22) C(78) Cl(21) 62(6) 2_646 2_646 .
Cl(23) Cl(22) C(78) Cl(24) 103(7) 2_646 2_646 2_646
Cl(23) Cl(22) C(78) C(77) 115(9) 2_646 2_646 .
C(78) Cl(22) Cl(23) Cl(21) -72(8) 2_646 2_646 .
Cl(24) Cl(22) C(77) Cl(21) -121(2) 2_646 . .
Cl(24) Cl(22) C(77) C(78) -163(5) 2_646 . 2_646
C(77) Cl(22) Cl(24) C(78) 13(3) . 2_646 2_646
Cl(24) Cl(22) C(78) Cl(21) -41(5) 2_646 2_646 .
Cl(24) Cl(22) C(78) Cl(23) -103(7) 2_646 2_646 2_646
Cl(24) Cl(22) C(78) C(77) 12(3) 2_646 2_646 .
C(78) Cl(22) Cl(24) C(77) -13(3) 2_646 2_646 .
C(77) Cl(22) C(78) Cl(21) -53(5) . 2_646 .
C(77) Cl(22) C(78) Cl(23) -115(9) . 2_646 2_646
C(77) Cl(22) C(78) Cl(24) -12(3) . 2_646 2_646
C(78) Cl(22) C(77) Cl(21) 42(4) 2_646 . .
C(78) Cl(22) C(77) Cl(24) 163(5) 2_646 . 2_646
Cl(21) Cl(23) C(78) Cl(24) 33(3) 2_656 . .
Cl(21) Cl(23) C(78) Cl(22) 108(7) 2_656 . 2_656
Cl(21) Cl(23) C(78) C(77) -7(3) 2_656 . 2_656
Cl(22) Cl(23) C(78) Cl(21) -108(7) 2_656 . 2_656
Cl(22) Cl(23) C(78) Cl(24) -75(7) 2_656 . .
Cl(22) Cl(23) C(78) C(77) -116(9) 2_656 . 2_656
Cl(22) Cl(24) C(77) Cl(21) 84(2) 2_656 2_656 2_656
Cl(22) Cl(24) C(77) C(78) 9(2) 2_656 2_656 .
Cl(22) Cl(24) C(78) Cl(21) 153(4) 2_656 . 2_656
Cl(22) Cl(24) C(78) Cl(23) 133(5) 2_656 . .
Cl(22) Cl(24) C(78) C(77) -163(4) 2_656 . 2_656
C(77) Cl(24) C(78) Cl(21) -44(2) 2_656 . 2_656
C(77) Cl(24) C(78) Cl(23) -64(4) 2_656 . .
C(77) Cl(24) C(78) Cl(22) 163(4) 2_656 . 2_656
C(78) Cl(24) C(77) Cl(21) 75(3) . 2_656 2_656
C(78) Cl(24) C(77) Cl(22) -9(2) . 2_656 2_656
W(1) P(1) C(11) C(12) 153.4(12) . . .
W(1) P(1) C(13) C(14) -67.3(12) . . .
W(1) P(1) C(15) Zr(1) 171.3(6) . . .
W(1) P(1) C(15) C(16) 73.7(14) . . .
W(1) P(1) C(15) C(19) -86.4(13) . . .
C(11) P(1) C(13) C(14) 62.2(13) . . .
C(13) P(1) C(11) C(12) 21.8(16) . . .
C(11) P(1) C(15) Zr(1) 49.8(11) . . .
C(11) P(1) C(15) C(16) -47.8(15) . . .
C(11) P(1) C(15) C(19) 152.1(13) . . .
C(15) P(1) C(11) C(12) -85.7(15) . . .
C(13) P(1) C(15) Zr(1) -63.2(10) . . .
C(13) P(1) C(15) C(16) -160.8(13) . . .
C(13) P(1) C(15) C(19) 39.1(15) . . .
C(15) P(1) C(13) C(14) 170.5(11) . . .
W(2) P(2) C(20) Zr(1) -171.5(6) . . .
W(2) P(2) C(20) C(21) 97.8(12) . . .
W(2) P(2) C(20) C(24) -70.1(14) . . .
W(2) P(2) C(25) C(26) 88.4(14) . . .
W(2) P(2) C(27) C(28) 61.8(14) . . .
C(20) P(2) C(25) C(26) -151.3(13) . . .
C(25) P(2) C(20) Zr(1) 69.7(10) . . .
C(25) P(2) C(20) C(21) -21.0(14) . . .
C(25) P(2) C(20) C(24) 171.1(14) . . .
C(20) P(2) C(27) C(28) -68.2(14) . . .
C(27) P(2) C(20) Zr(1) -38.1(11) . . .
C(27) P(2) C(20) C(21) -128.8(12) . . .
C(27) P(2) C(20) C(24) 63.3(15) . . .
C(25) P(2) C(27) C(28) -174.5(13) . . .
C(27) P(2) C(25) C(26) -40.5(16) . . .
W(3) P(3) C(49) C(50) -124.2(13) . . .
W(3) P(3) C(51) C(52) -73.6(14) . . .
W(3) P(3) C(53) Zr(2) -174.3(7) . . .
W(3) P(3) C(53) C(54) 89.2(12) . . .
W(3) P(3) C(53) C(57) -72.1(15) . . .
C(49) P(3) C(51) C(52) 164.3(13) . . .
C(51) P(3) C(49) C(50) 0.7(16) . . .
C(49) P(3) C(53) Zr(2) -55.0(11) . . .
C(49) P(3) C(53) C(54) -151.5(12) . . .
C(49) P(3) C(53) C(57) 47.1(16) . . .
C(53) P(3) C(49) C(50) 115.4(14) . . .
C(51) P(3) C(53) Zr(2) 54.6(12) . . .
C(51) P(3) C(53) C(54) -41.8(14) . . .
C(51) P(3) C(53) C(57) 156.8(14) . . .
C(53) P(3) C(51) C(52) 56.1(15) . . .
W(4) P(4) C(59) Zr(2) 168.5(6) . . .
W(4) P(4) C(59) C(58) -89.0(14) . . .
W(4) P(4) C(59) C(62) 73.7(13) . . .
W(4) P(4) C(63) C(64) 158.6(10) . . .
W(4) P(4) C(65) C(66) -69.8(13) . . .
C(59) P(4) C(63) C(64) -79.1(13) . . .
C(63) P(4) C(59) Zr(2) 46.1(11) . . .
C(63) P(4) C(59) C(58) 148.5(14) . . .
C(63) P(4) C(59) C(62) -48.7(15) . . .
C(59) P(4) C(65) C(66) 169.5(12) . . .
C(65) P(4) C(59) Zr(2) -68.2(10) . . .
C(65) P(4) C(59) C(58) 34.2(15) . . .
C(65) P(4) C(59) C(62) -163.0(13) . . .
C(63) P(4) C(65) C(66) 57.6(13) . . .
C(65) P(4) C(63) C(64) 29.3(14) . . .
W(1) C(1) C(2) C(3) -68.5(10) . . .
W(1) C(1) C(2) C(7) 120.1(17) . . .
W(1) C(1) C(5) C(4) 65.8(12) . . .
W(1) C(1) C(5) C(10) -118.5(18) . . .
C(2) C(1) C(5) W(1) -68.4(10) . . .
C(2) C(1) C(5) C(4) -2.5(19) . . .
C(2) C(1) C(5) C(10) 173.2(17) . . .
C(5) C(1) C(2) W(1) 69.0(11) . . .
C(5) C(1) C(2) C(3) 0.5(15) . . .
C(5) C(1) C(2) C(7) -170.9(16) . . .
C(6) C(1) C(2) W(1) -121.6(16) . . .
C(6) C(1) C(2) C(3) 170.0(16) . . .
C(6) C(1) C(2) C(7) -1(2) . . .
C(6) C(1) C(5) W(1) 122.2(17) . . .
C(6) C(1) C(5) C(4) -171.9(16) . . .
C(6) C(1) C(5) C(10) 4(2) . . .
W(1) C(2) C(3) C(4) -62.3(12) . . .
W(1) C(2) C(3) C(8) 121.6(15) . . .
C(1) C(2) C(3) W(1) 63.9(10) . . .
C(1) C(2) C(3) C(4) 1.7(18) . . .
C(1) C(2) C(3) C(8) -174.5(15) . . .
C(7) C(2) C(3) W(1) -124.0(15) . . .
C(7) C(2) C(3) C(4) 173.7(15) . . .
C(7) C(2) C(3) C(8) -2(2) . . .
W(1) C(3) C(4) C(5) -63.4(11) . . .
W(1) C(3) C(4) C(9) 129.9(17) . . .
C(2) C(3) C(4) W(1) 60.3(11) . . .
C(2) C(3) C(4) C(5) -3.2(18) . . .
C(2) C(3) C(4) C(9) -169.9(15) . . .
C(8) C(3) C(4) W(1) -123.7(17) . . .
C(8) C(3) C(4) C(5) 172.9(16) . . .
C(8) C(3) C(4) C(9) 6(2) . . .
W(1) C(4) C(5) C(1) -62.3(12) . . .
W(1) C(4) C(5) C(10) 121.5(16) . . .
C(3) C(4) C(5) W(1) 65.9(11) . . .
C(3) C(4) C(5) C(1) 3.5(19) . . .
C(3) C(4) C(5) C(10) -172.6(16) . . .
C(9) C(4) C(5) W(1) -127.6(17) . . .
C(9) C(4) C(5) C(1) 170.1(16) . . .
C(9) C(4) C(5) C(10) -6(2) . . .
Zr(1) C(15) C(16) C(17) 63.8(11) . . .
Zr(1) C(15) C(19) C(18) -63.4(11) . . .
P(1) C(15) C(16) Zr(1) 132.7(11) . . .
P(1) C(15) C(16) C(17) -163.4(12) . . .
P(1) C(15) C(19) Zr(1) -134.3(12) . . .
P(1) C(15) C(19) C(18) 162.3(12) . . .
C(16) C(15) C(19) Zr(1) 62.9(10) . . .
C(16) C(15) C(19) C(18) -0.5(13) . . .
C(19) C(15) C(16) Zr(1) -64.3(10) . . .
C(19) C(15) C(16) C(17) -0.5(14) . . .
Zr(1) C(16) C(17) C(18) 70.7(13) . . .
C(15) C(16) C(17) Zr(1) -69.4(11) . . .
C(15) C(16) C(17) C(18) 1.3(19) . . .
Zr(1) C(17) C(18) C(19) 69.8(11) . . .
C(16) C(17) C(18) Zr(1) -71.4(12) . . .
C(16) C(17) C(18) C(19) -1.6(19) . . .
Zr(1) C(18) C(19) C(15) 66.2(11) . . .
C(17) C(18) C(19) Zr(1) -65.0(11) . . .
C(17) C(18) C(19) C(15) 1.2(18) . . .
Zr(1) C(20) C(21) C(22) 64.5(11) . . .
Zr(1) C(20) C(24) C(23) -62.3(12) . . .
P(2) C(20) C(21) Zr(1) 126.1(9) . . .
P(2) C(20) C(21) C(22) -169.4(11) . . .
P(2) C(20) C(24) Zr(1) -128.4(12) . . .
P(2) C(20) C(24) C(23) 169.2(11) . . .
C(21) C(20) C(24) Zr(1) 61.9(9) . . .
C(21) C(20) C(24) C(23) -0.5(14) . . .
C(24) C(20) C(21) Zr(1) -63.1(9) . . .
C(24) C(20) C(21) C(22) 1.4(16) . . .
Zr(1) C(21) C(22) C(23) 69.1(13) . . .
C(20) C(21) C(22) Zr(1) -71.0(10) . . .
C(20) C(21) C(22) C(23) -1.9(19) . . .
Zr(1) C(22) C(23) C(24) 72.2(10) . . .
C(21) C(22) C(23) Zr(1) -70.7(13) . . .
C(21) C(22) C(23) C(24) 1.5(19) . . .
Zr(1) C(23) C(24) C(20) 66.7(11) . . .
C(22) C(23) C(24) Zr(1) -67.3(11) . . .
C(22) C(23) C(24) C(20) -0.6(16) . . .
W(2) C(29) C(30) C(31) 69.4(11) . . .
W(2) C(29) C(30) C(35) -121.7(17) . . .
W(2) C(29) C(33) C(32) -68.8(11) . . .
W(2) C(29) C(33) C(38) 123.7(18) . . .
C(30) C(29) C(33) W(2) 66.1(11) . . .
C(30) C(29) C(33) C(32) -2.6(17) . . .
C(30) C(29) C(33) C(38) -170.2(17) . . .
C(33) C(29) C(30) W(2) -66.0(11) . . .
C(33) C(29) C(30) C(31) 3.5(18) . . .
C(33) C(29) C(30) C(35) 172.4(16) . . .
C(34) C(29) C(30) W(2) 120.6(15) . . .
C(34) C(29) C(30) C(31) -169.9(14) . . .
C(34) C(29) C(30) C(35) -1(2) . . .
C(34) C(29) C(33) W(2) -120.5(15) . . .
C(34) C(29) C(33) C(32) 170.7(15) . . .
C(34) C(29) C(33) C(38) 3(2) . . .
W(2) C(30) C(31) C(32) 62.8(11) . . .
W(2) C(30) C(31) C(36) -122.5(18) . . .
C(29) C(30) C(31) C(32) -2.6(18) . . .
C(29) C(30) C(31) C(36) 172.1(17) . . .
C(35) C(30) C(31) C(32) -172.1(16) . . .
C(35) C(30) C(31) C(36) 3(2) . . .
C(30) C(31) C(32) W(2) -60.3(10) . . .
C(30) C(31) C(32) C(33) 0.9(18) . . .
C(30) C(31) C(32) C(37) 170.3(19) . . .
C(36) C(31) C(32) W(2) 124.6(17) . . .
C(36) C(31) C(32) C(33) -174.2(16) . . .
C(36) C(31) C(32) C(37) -5(3) . . .
W(2) C(32) C(33) C(29) 65.2(10) . . .
W(2) C(32) C(33) C(38) -126.5(16) . . .
C(31) C(32) C(33) W(2) -64.2(13) . . .
C(31) C(32) C(33) C(29) 1.0(19) . . .
C(31) C(32) C(33) C(38) 169.3(16) . . .
C(37) C(32) C(33) W(2) 124.8(16) . . .
C(37) C(32) C(33) C(29) -170.0(15) . . .
C(37) C(32) C(33) C(38) -2(2) . . .
W(3) C(39) C(40) C(41) -67.7(10) . . .
W(3) C(39) C(40) C(45) 118.3(17) . . .
W(3) C(39) C(43) C(42) 64.3(12) . . .
W(3) C(39) C(43) C(48) -120.6(15) . . .
C(40) C(39) C(43) W(3) -68.1(10) . . .
C(40) C(39) C(43) C(42) -3.8(18) . . .
C(40) C(39) C(43) C(48) 171.3(15) . . .
C(43) C(39) C(40) W(3) 70.3(11) . . .
C(43) C(39) C(40) C(41) 2.6(17) . . .
C(43) C(39) C(40) C(45) -171.4(15) . . .
C(44) C(39) C(40) W(3) -118.6(15) . . .
C(44) C(39) C(40) C(41) 173.7(15) . . .
C(44) C(39) C(40) C(45) -0(2) . . .
C(44) C(39) C(43) W(3) 120.7(16) . . .
C(44) C(39) C(43) C(42) -175.0(15) . . .
C(44) C(39) C(43) C(48) 0(2) . . .
W(3) C(40) C(41) C(42) -66.6(12) . . .
W(3) C(40) C(41) C(46) 122.7(15) . . .
C(39) C(40) C(41) W(3) 65.9(10) . . .
C(39) C(40) C(41) C(42) -0.7(17) . . .
C(39) C(40) C(41) C(46) -171.4(15) . . .
C(45) C(40) C(41) W(3) -119.8(15) . . .
C(45) C(40) C(41) C(42) 173.6(15) . . .
C(45) C(40) C(41) C(46) 3(2) . . .
W(3) C(41) C(42) C(43) -64.2(10) . . .
W(3) C(41) C(42) C(47) 128.8(15) . . .
C(40) C(41) C(42) C(43) -1.5(18) . . .
C(40) C(41) C(42) C(47) -168.5(15) . . .
C(46) C(41) C(42) C(43) 168.3(17) . . .
C(46) C(41) C(42) C(47) 1(2) . . .
C(41) C(42) C(43) W(3) 64.2(11) . . .
C(41) C(42) C(43) C(39) 3.3(18) . . .
C(41) C(42) C(43) C(48) -171.9(15) . . .
C(47) C(42) C(43) W(3) -130.0(18) . . .
C(47) C(42) C(43) C(39) 169.1(17) . . .
C(47) C(42) C(43) C(48) -6(2) . . .
Zr(2) C(53) C(54) C(55) 62.1(10) . . .
Zr(2) C(53) C(57) C(56) -62.8(11) . . .
P(3) C(53) C(54) Zr(2) 131.5(10) . . .
P(3) C(53) C(54) C(55) -166.4(11) . . .
P(3) C(53) C(57) Zr(2) -131.8(13) . . .
P(3) C(53) C(57) C(56) 165.4(12) . . .
C(54) C(53) C(57) Zr(2) 64.7(10) . . .
C(54) C(53) C(57) C(56) 1.9(17) . . .
C(57) C(53) C(54) Zr(2) -63.2(10) . . .
C(57) C(53) C(54) C(55) -1.1(16) . . .
Zr(2) C(54) C(55) C(56) 64.8(10) . . .
C(53) C(54) C(55) Zr(2) -64.7(10) . . .
C(53) C(54) C(55) C(56) 0.1(15) . . .
Zr(2) C(55) C(56) C(57) 70.4(10) . . .
C(54) C(55) C(56) Zr(2) -69.4(11) . . .
C(54) C(55) C(56) C(57) 1.0(17) . . .
Zr(2) C(56) C(57) C(53) 66.8(12) . . .
C(55) C(56) C(57) Zr(2) -68.6(9) . . .
C(55) C(56) C(57) C(53) -1.8(18) . . .
Zr(2) C(58) C(59) P(4) -132.9(11) . . .
Zr(2) C(58) C(59) C(62) 61.9(10) . . .
Zr(2) C(58) C(60) C(61) -63.1(10) . . .
C(59) C(58) C(60) Zr(2) 67.7(11) . . .
C(59) C(58) C(60) C(61) 4.6(18) . . .
C(60) C(58) C(59) Zr(2) -66.4(12) . . .
C(60) C(58) C(59) P(4) 160.7(12) . . .
C(60) C(58) C(59) C(62) -4.4(18) . . .
Zr(2) C(59) C(62) C(61) 65.4(11) . . .
P(4) C(59) C(62) Zr(2) 130.9(10) . . .
P(4) C(59) C(62) C(61) -163.6(11) . . .
C(58) C(59) C(62) Zr(2) -63.1(10) . . .
C(58) C(59) C(62) C(61) 2.3(17) . . .
Zr(2) C(60) C(61) C(62) -70.6(12) . . .
C(58) C(60) C(61) Zr(2) 67.6(11) . . .
C(58) C(60) C(61) C(62) -3.0(19) . . .
Zr(2) C(61) C(62) C(59) -71.1(11) . . .
C(60) C(61) C(62) Zr(2) 71.4(12) . . .
C(60) C(61) C(62) C(59) 0.3(14) . . .
W(4) C(67) C(68) C(69) 62.2(11) . . .
W(4) C(67) C(68) C(73) -127.4(17) . . .
W(4) C(67) C(71) C(70) -63.1(11) . . .
W(4) C(67) C(71) C(76) 125.4(18) . . .
C(68) C(67) C(71) W(4) 63.8(12) . . .
C(68) C(67) C(71) C(70) 0.8(18) . . .
C(68) C(67) C(71) C(76) -170.8(17) . . .
C(71) C(67) C(68) W(4) -62.7(12) . . .
C(71) C(67) C(68) C(69) -0.5(15) . . .
C(71) C(67) C(68) C(73) 169.9(16) . . .
C(72) C(67) C(68) W(4) 128.0(16) . . .
C(72) C(67) C(68) C(69) -169.8(15) . . .
C(72) C(67) C(68) C(73) 1(2) . . .
C(72) C(67) C(71) W(4) -126.7(15) . . .
C(72) C(67) C(71) C(70) 170.2(15) . . .
C(72) C(67) C(71) C(76) -1(2) . . .
W(4) C(68) C(69) C(70) 64.7(10) . . .
W(4) C(68) C(69) C(74) -122.5(18) . . .
C(67) C(68) C(69) W(4) -64.6(11) . . .
C(67) C(68) C(69) C(70) 0.1(15) . . .
C(67) C(68) C(69) C(74) 172.9(16) . . .
C(73) C(68) C(69) W(4) 124.5(15) . . .
C(73) C(68) C(69) C(70) -170.8(15) . . .
C(73) C(68) C(69) C(74) 2(2) . . .
W(4) C(69) C(70) C(71) 68.1(11) . . .
W(4) C(69) C(70) C(75) -118.4(16) . . .
C(68) C(69) C(70) W(4) -67.8(10) . . .
C(68) C(69) C(70) C(71) 0.4(14) . . .
C(68) C(69) C(70) C(75) 173.8(15) . . .
C(74) C(69) C(70) W(4) 119.2(17) . . .
C(74) C(69) C(70) C(71) -172.6(16) . . .
C(74) C(69) C(70) C(75) 1(2) . . .
W(4) C(70) C(71) C(67) 66.1(12) . . .
W(4) C(70) C(71) C(76) -122.3(17) . . .
C(69) C(70) C(71) W(4) -66.8(10) . . .
C(69) C(70) C(71) C(67) -0.7(17) . . .
C(69) C(70) C(71) C(76) 170.9(16) . . .
C(75) C(70) C(71) W(4) 120.1(18) . . .
C(75) C(70) C(71) C(67) -173.9(16) . . .
C(75) C(70) C(71) C(76) -2(2) . . .
Cl(21) C(77) C(78) Cl(23) 5(2) . 2_646 2_646
Cl(21) C(77) C(78) Cl(24) -126(2) . 2_646 2_646
Cl(21) C(77) C(78) Cl(22) -139(4) . 2_646 .
Cl(22) C(77) C(78) Cl(21) 139(4) . 2_646 .
Cl(22) C(77) C(78) Cl(23) 145(5) . 2_646 2_646
Cl(22) C(77) C(78) Cl(24) 14(4) . 2_646 2_646
Cl(24) C(77) C(78) Cl(21) 126(2) 2_646 2_646 .
Cl(24) C(77) C(78) Cl(23) 131(3) 2_646 2_646 2_646
Cl(24) C(77) C(78) Cl(22) -14(4) 2_646 2_646 .
